data_1544045
loop_
_publ_author_name
'Gal\'an, Albano'
'Aragay, Gemma'
'Ballester, Pablo'

_publ_section_title
;
 A chiral &#x201C;Siamese-Twin&#x201D; calix[4]pyrrole tetramer
;
_journal_issue 9
_journal_name_full 'Chem. Sci.'
_journal_page_first 5976
_journal_paper_doi 10.1039/C6SC01843B
_journal_volume 7
_journal_year 2016
_chemical_formula_sum 'C283.25 H228 Cl5.25 N36.75 O4'
_chemical_formula_weight 4396.62
_chemical_name_systematic
;
 ?
;
_space_group_IT_number 14
_space_group_name_Hall '-P 2yn'
_symmetry_cell_setting monoclinic
_symmetry_space_group_name_Hall '-P 2yn'
_symmetry_space_group_name_H-M 'P 1 21/n 1'
_atom_sites_solution_hydrogens mixed
_audit_creation_method SHELXL-2014
_audit_update_record
;
2016-04-25 deposited with the CCDC.
2016-05-26 downloaded from the CCDC.
;
_cell_angle_alpha 90
_cell_angle_beta 107.986(2)
_cell_angle_gamma 90
_cell_formula_units_Z 4
_cell_length_a 24.3201(18)
_cell_length_b 40.885(3)
_cell_length_c 24.8903(17)
_cell_measurement_reflns_used 9899
_cell_measurement_temperature 100(2)
_cell_measurement_theta_max 19.11
_cell_measurement_theta_min 2.22
_cell_volume 23540(3)
_computing_cell_refinement 'Bruker APEX2 v2011.4-0'
_computing_data_collection 'Bruker APEX2 v2011.4-0'
_computing_data_reduction 'Bruker SAINT V7.60A'
_computing_molecular_graphics 'Bruker SHELXTL'
_computing_publication_material 'Bruker SHELXTL'
_computing_structure_refinement 'SHELXL-2014 (Sheldrick, 2014)'
_computing_structure_solution Sir2011
_diffrn_ambient_temperature 100(2)
_diffrn_detector_area_resol_mean 512
_diffrn_detector_type '4K CCD area detector APEX II'
_diffrn_measured_fraction_theta_full 0.456
_diffrn_measured_fraction_theta_max 0.997
_diffrn_measurement_device_type 'Kappa 4-axis goniometer bruker-nonius'
_diffrn_measurement_method
;
 Fullsphere data collection, phi and omega scans
;
_diffrn_measurement_specimen_support 'magnetic support with MicroMount'
_diffrn_radiation_monochromator 'Multilayer Montel 200 mirrors'
_diffrn_radiation_type MoK\a
_diffrn_radiation_wavelength 0.71073
_diffrn_reflns_av_R_equivalents 0.0675
_diffrn_reflns_av_unetI/netI 0.0380
_diffrn_reflns_Laue_measured_fraction_full 0.456
_diffrn_reflns_Laue_measured_fraction_max 0.997
_diffrn_reflns_limit_h_max 22
_diffrn_reflns_limit_h_min -22
_diffrn_reflns_limit_k_max 28
_diffrn_reflns_limit_k_min -37
_diffrn_reflns_limit_l_max 22
_diffrn_reflns_limit_l_min -22
_diffrn_reflns_number 183733
_diffrn_reflns_point_group_measured_fraction_full 0.456
_diffrn_reflns_point_group_measured_fraction_max 0.997
_diffrn_reflns_theta_full 25.242
_diffrn_reflns_theta_max 19.175
_diffrn_reflns_theta_min 0.994
_diffrn_source 'Rotating anode X-ray tube'
_diffrn_source_current 70
_diffrn_source_power 50
_diffrn_source_size '0.3 mm x 0.3 mm fine focus'
_diffrn_source_type 'Bruker-Nonius FR 591'
_exptl_absorpt_coefficient_mu 0.133
_exptl_absorpt_correction_T_max 0.980
_exptl_absorpt_correction_T_min 0.816
_exptl_absorpt_correction_type empirical
_exptl_absorpt_process_details
; 
 SADABS Version 2008/1 Bruker-Nonius
 Blessing, Acta Cryst. (1995) A51 33-38
;
_exptl_crystal_colour yellow
_exptl_crystal_density_diffrn 1.241
_exptl_crystal_description Block
_exptl_crystal_F_000 9224
_exptl_crystal_size_max 0.30
_exptl_crystal_size_mid 0.30
_exptl_crystal_size_min 0.15
_refine_diff_density_max 1.151
_refine_diff_density_min -0.732
_refine_diff_density_rms 0.079
_refine_ls_extinction_method none
_refine_ls_goodness_of_fit_ref 1.090
_refine_ls_hydrogen_treatment constr
_refine_ls_matrix_type full
_refine_ls_number_parameters 2888
_refine_ls_number_reflns 19400
_refine_ls_number_restraints 857
_refine_ls_restrained_S_all 1.147
_refine_ls_R_factor_all 0.1321
_refine_ls_R_factor_gt 0.0983
_refine_ls_shift/su_max 0.001
_refine_ls_shift/su_mean 0.000
_refine_ls_structure_factor_coef Fsqd
_refine_ls_weighting_details 'w=1/[\s^2^(Fo^2^)+(0.1417P)^2^+139.8146P] where P=(Fo^2^+2Fc^2^)/3'
_refine_ls_weighting_scheme calc
_refine_ls_wR_factor_gt 0.2594
_refine_ls_wR_factor_ref 0.2989
_reflns_Friedel_coverage 0.000
_reflns_number_gt 14382
_reflns_number_total 19400
_reflns_threshold_expression 'I > 2\s(I)'
_cod_data_source_file c6sc01843b2.cif
_cod_data_source_block GACP050_0m
_cod_depositor_comments
;
The following automatic conversions were performed:

'_symmetry_cell_setting' value 'Monoclinic' changed to 'monoclinic'
according to
/usr/data/users/saulius/crontab/automatic-downloads/current/RSC/lib/dictionaries/cif_core.dic
dictionary named 'cif_core.dic' version 2.4.2 from 2011-04-26.

Automatic conversion script
Id: cif_fix_values 4268 2015-11-12 08:31:59Z antanas 
;
_cod_original_sg_symbol_H-M P2(1)/n
_cod_database_code 1544045
_shelx_space_group_comment
;
The symmetry employed for this shelxl refinement is uniquely defined
by the following loop, which should always be used as a source of
symmetry information in preference to the above space-group names.
They are only intended as comments.
;
_shelx_estimated_absorpt_t_min 0.961
_shelx_estimated_absorpt_t_max 0.980
_shelxl_version_number 2014-3

loop_
_space_group_symop_operation_xyz
'x, y, z'
'-x+1/2, y+1/2, -z+1/2'
'-x, -y, -z'
'x-1/2, -y-1/2, z-1/2'

loop_
_atom_site_label
_atom_site_type_symbol
_atom_site_fract_x
_atom_site_fract_y
_atom_site_fract_z
_atom_site_U_iso_or_equiv
_atom_site_adp_type
_atom_site_occupancy
_atom_site_site_symmetry_order
_atom_site_calc_flag
_atom_site_refinement_flags_posn
_atom_site_refinement_flags_adp
_atom_site_refinement_flags_occupancy
_atom_site_disorder_assembly
_atom_site_disorder_group
N1 N 0.1931(4) 0.17549(19) 1.0346(4) 0.067(3) Uani 1 1 d . . . . .
H1N H 0.1711 0.1930 1.0252 0.081 Uiso 1 1 calc R U . . .
N2 N 0.0662(4) 0.18037(17) 1.0627(3) 0.042(2) Uani 1 1 d . . . . .
H2N H 0.0768 0.1988 1.0507 0.051 Uiso 1 1 calc R U . . .
N3 N 0.0021(4) 0.20202(17) 0.9344(3) 0.051(2) Uani 1 1 d . . . . .
H3N H 0.0348 0.2092 0.9579 0.061 Uiso 1 1 calc R U . . .
N4 N 0.1261(6) 0.1962(2) 0.9066(5) 0.077(3) Uani 1 1 d . . . . .
H4N H 0.1249 0.2070 0.9368 0.092 Uiso 1 1 calc R U . . .
N5 N 0.2879(3) 0.53926(16) 1.2554(3) 0.0371(18) Uani 1 1 d . . . . .
H5N H 0.2582 0.5306 1.2296 0.044 Uiso 1 1 calc R U . . .
N6 N 0.1556(3) 0.53154(16) 1.2691(3) 0.0383(19) Uani 1 1 d . . . . .
H6N H 0.1616 0.5206 1.2410 0.046 Uiso 1 1 calc R U . . .
N7 N 0.1000(3) 0.55523(17) 1.1402(3) 0.0398(19) Uani 1 1 d . . . . .
H7N H 0.1246 0.5389 1.1509 0.048 Uiso 1 1 calc R U . . .
N8 N 0.2336(3) 0.55907(16) 1.1231(3) 0.0351(18) Uani 1 1 d . . . . .
H8N H 0.2249 0.5394 1.1326 0.042 Uiso 1 1 calc R U . . .
N9 N 0.6837(3) 0.25658(16) 1.1202(3) 0.0396(19) Uani 1 1 d . . . . .
H9N H 0.6561 0.2604 1.0885 0.048 Uiso 1 1 calc R U . . .
N10 N 0.7193(3) 0.24912(17) 1.0020(3) 0.0415(19) Uani 1 1 d . . . . .
H10N H 0.6833 0.2515 1.0017 0.050 Uiso 1 1 calc R U . . .
N11 N 0.6121(3) 0.20070(17) 0.9488(3) 0.0394(19) Uani 1 1 d . . . . .
H11N H 0.6060 0.2207 0.9586 0.047 Uiso 1 1 calc R U . . .
N12 N 0.5758(3) 0.20722(16) 1.0695(3) 0.0360(18) Uani 1 1 d . . . . .
H12N H 0.5815 0.2253 1.0527 0.043 Uiso 1 1 calc R U . . .
N13 N 0.2655(4) 0.53398(18) 0.7865(3) 0.047(2) Uani 1 1 d . . . . .
H13N H 0.2746 0.5143 0.7775 0.056 Uiso 1 1 calc R U . . .
N14 N 0.3358(3) 0.52722(17) 0.6906(3) 0.0404(19) Uani 1 1 d . . . . .
H14N H 0.3281 0.5093 0.7065 0.048 Uiso 1 1 calc R U . . .
N15 N 0.2388(3) 0.47601(16) 0.6200(3) 0.0405(19) Uani 1 1 d . . . . .
H15N H 0.2566 0.4759 0.6566 0.049 Uiso 1 1 calc R U . . .
N16 N 0.1676(3) 0.48297(18) 0.7124(4) 0.046(2) Uani 1 1 d . . . . .
H16N H 0.2046 0.4780 0.7249 0.055 Uiso 1 1 calc R U . . .
C1 C 0.2254(6) 0.1630(2) 1.0028(6) 0.093(5) Uani 1 1 d . . . . .
C2 C 0.2526(6) 0.1359(3) 1.0327(6) 0.093(4) Uani 1 1 d . U . . .
H2 H 0.2780 0.1218 1.0215 0.112 Uiso 1 1 calc R U . . .
C3 C 0.2367(6) 0.1324(3) 1.0824(7) 0.098(5) Uani 1 1 d . . . . .
H3 H 0.2496 0.1159 1.1103 0.118 Uiso 1 1 calc R U . . .
C4 C 0.1990(5) 0.1574(3) 1.0827(6) 0.069(3) Uani 1 1 d . . . . .
C5 C 0.1665(4) 0.1661(2) 1.1242(4) 0.055(3) Uani 1 1 d . . . . .
C6 C 0.1767(4) 0.2016(2) 1.1445(4) 0.050(3) Uani 1 1 d . . . . .
C7 C 0.2234(4) 0.2197(3) 1.1414(5) 0.062(3) Uani 1 1 d . . . . .
H7 H 0.2498 0.2103 1.1245 0.075 Uiso 1 1 calc R U . . .
C8 C 0.2324(5) 0.2512(3) 1.1625(4) 0.057(3) Uani 1 1 d . . . . .
H8 H 0.2641 0.2637 1.1592 0.069 Uiso 1 1 calc R U . . .
C9 C 0.1943(4) 0.2646(2) 1.1887(4) 0.049(3) Uani 1 1 d D . . . .
C10 C 0.1488(4) 0.2465(2) 1.1938(4) 0.049(3) Uani 1 1 d . . . . .
H10 H 0.1237 0.2553 1.2127 0.059 Uiso 1 1 calc R U . . .
C11 C 0.1395(4) 0.2156(2) 1.1718(4) 0.050(3) Uani 1 1 d . . . . .
H11 H 0.1074 0.2034 1.1748 0.061 Uiso 1 1 calc R U . . .
C12 C 0.2038(4) 0.2978(2) 1.2096(4) 0.052(3) Uani 1 1 d D . . . .
C13 C 0.2098(5) 0.3253(3) 1.2272(4) 0.060(3) Uani 1 1 d . . . . .
C14 C 0.1908(5) 0.1440(2) 1.1767(5) 0.072(3) Uani 1 1 d . . . . .
H14A H 0.2325 0.1477 1.1928 0.108 Uiso 1 1 calc R U . . .
H14B H 0.1836 0.1210 1.1657 0.108 Uiso 1 1 calc R U . . .
H14C H 0.1717 0.1494 1.2050 0.108 Uiso 1 1 calc R U . . .
C15 C 0.1035(4) 0.1588(2) 1.0987(4) 0.047(3) Uani 1 1 d . . . . .
C16 C 0.0709(5) 0.1332(2) 1.1061(4) 0.051(3) Uani 1 1 d . . . . .
H16 H 0.0850 0.1144 1.1288 0.061 Uiso 1 1 calc R U . . .
C17 C 0.0120(5) 0.1391(2) 1.0740(4) 0.047(3) Uani 1 1 d . . . . .
H17 H -0.0198 0.1250 1.0710 0.056 Uiso 1 1 calc R U . . .
C18 C 0.0101(4) 0.1692(2) 1.0480(4) 0.041(2) Uani 1 1 d . . . . .
C19 C -0.0401(4) 0.1882(2) 1.0120(4) 0.041(2) Uani 1 1 d . . . . .
C20 C -0.0388(4) 0.2242(2) 1.0349(4) 0.041(2) Uani 1 1 d . . . . .
C21 C -0.0206(4) 0.2307(2) 1.0929(4) 0.040(2) Uani 1 1 d . . . . .
H21 H -0.0092 0.2131 1.1188 0.047 Uiso 1 1 calc R U . . .
C22 C -0.0189(4) 0.2626(2) 1.1135(4) 0.039(2) Uani 1 1 d . . . . .
H22 H -0.0067 0.2665 1.1530 0.047 Uiso 1 1 calc R U . . .
C23 C -0.0352(4) 0.2888(2) 1.0756(4) 0.035(2) Uani 1 1 d . . . . .
C24 C -0.0549(4) 0.2821(2) 1.0178(4) 0.042(2) Uani 1 1 d . . . . .
H24 H -0.0676 0.2995 0.9915 0.050 Uiso 1 1 calc R U . . .
C25 C -0.0559(4) 0.2503(2) 0.9988(4) 0.043(2) Uani 1 1 d . . . . .
H25 H -0.0689 0.2463 0.9593 0.051 Uiso 1 1 calc R U . . .
C26 C -0.0301(4) 0.3218(3) 1.0956(4) 0.037(2) Uani 1 1 d . . . . .
C27 C -0.0246(4) 0.3498(3) 1.1106(4) 0.038(2) Uani 1 1 d . . . . .
C28 C -0.0957(4) 0.1719(2) 1.0167(4) 0.053(3) Uani 1 1 d . . . . .
H28A H -0.1295 0.1844 0.9946 0.080 Uiso 1 1 calc R U . . .
H28B H -0.0946 0.1714 1.0564 0.080 Uiso 1 1 calc R U . . .
H28C H -0.0983 0.1495 1.0021 0.080 Uiso 1 1 calc R U . . .
C29 C -0.0422(5) 0.1888(2) 0.9509(5) 0.050(3) Uani 1 1 d . . . . .
C30 C -0.0853(5) 0.1806(2) 0.9017(5) 0.063(3) Uani 1 1 d . . . . .
H30 H -0.1216 0.1710 0.8994 0.075 Uiso 1 1 calc R U . . .
C31 C -0.0655(7) 0.1891(3) 0.8554(5) 0.080(4) Uani 1 1 d . . . . .
H31 H -0.0862 0.1861 0.8165 0.096 Uiso 1 1 calc R U . . .
C32 C -0.0114(7) 0.2025(2) 0.8765(5) 0.068(3) Uani 1 1 d . . . . .
C33 C 0.0288(7) 0.2164(3) 0.8467(5) 0.079(4) Uani 1 1 d . . . . .
C34 C 0.0442(6) 0.2521(2) 0.8653(4) 0.066(3) Uani 1 1 d . . . . .
C35 C 0.0073(5) 0.2715(2) 0.8856(4) 0.065(3) Uani 1 1 d . . . . .
H35 H -0.0281 0.2625 0.8875 0.078 Uiso 1 1 calc R U . . .
C36 C 0.0216(6) 0.3031(2) 0.9029(4) 0.062(3) Uani 1 1 d . . . . .
H36 H -0.0041 0.3157 0.9167 0.074 Uiso 1 1 calc R U . . .
C37 C 0.0729(5) 0.3172(2) 0.9005(4) 0.056(3) Uani 1 1 d . . . . .
C38 C 0.1092(5) 0.2989(2) 0.8789(4) 0.063(3) Uani 1 1 d . . . . .
H38 H 0.1441 0.3081 0.8760 0.075 Uiso 1 1 calc R U . . .
C39 C 0.0945(6) 0.2668(3) 0.8613(4) 0.072(4) Uani 1 1 d . . . . .
H39 H 0.1195 0.2545 0.8462 0.086 Uiso 1 1 calc R U . . .
C40 C 0.0882(5) 0.3497(3) 0.9206(4) 0.057(3) Uani 1 1 d . . . . .
C41 C 0.1002(4) 0.3775(3) 0.9396(4) 0.049(3) Uani 1 1 d . . . . .
C42 C -0.0049(7) 0.2183(3) 0.7815(5) 0.105(5) Uani 1 1 d . . . . .
H42A H 0.0207 0.2271 0.7614 0.157 Uiso 1 1 calc R U . . .
H42B H -0.0387 0.2325 0.7753 0.157 Uiso 1 1 calc R U . . .
H42C H -0.0176 0.1963 0.7672 0.157 Uiso 1 1 calc R U . . .
C43 C 0.0822(8) 0.1959(3) 0.8568(7) 0.086(5) Uani 1 1 d . . . . .
C44 C 0.1003(10) 0.1755(3) 0.8201(7) 0.109(6) Uani 1 1 d . . . . .
H44 H 0.0791 0.1703 0.7822 0.131 Uiso 1 1 calc R U . . .
C45 C 0.1551(10) 0.1644(4) 0.8502(9) 0.126(7) Uani 1 1 d . . . . .
H45 H 0.1773 0.1499 0.8354 0.152 Uiso 1 1 calc R U . . .
C46 C 0.1734(6) 0.1772(3) 0.9042(6) 0.077(3) Uani 1 1 d . U . . .
C47 C 0.2282(6) 0.1768(3) 0.9487(6) 0.079(3) Uani 1 1 d . U . . .
C48 C 0.2523(7) 0.2130(3) 0.9571(9) 0.089(5) Uani 1 1 d . . . . .
C49 C 0.2416(6) 0.2331(3) 0.9096(7) 0.094(5) Uani 1 1 d . . . . .
H49 H 0.2231 0.2243 0.8732 0.113 Uiso 1 1 calc R U . . .
C50 C 0.2573(6) 0.2656(3) 0.9149(7) 0.082(4) Uani 1 1 d . . . . .
H50 H 0.2491 0.2789 0.8820 0.098 Uiso 1 1 calc R U . . .
C51 C 0.2848(5) 0.2791(3) 0.9668(8) 0.080(4) Uani 1 1 d . . . . .
C52 C 0.3006(5) 0.2586(3) 1.0155(6) 0.084(4) Uani 1 1 d . . . . .
H52 H 0.3217 0.2668 1.0517 0.100 Uiso 1 1 calc R U . . .
C53 C 0.2835(7) 0.2256(3) 1.0079(9) 0.093(5) Uani 1 1 d . . . . .
H53 H 0.2943 0.2114 1.0397 0.112 Uiso 1 1 calc R U . . .
C54 C 0.2923(5) 0.3143(3) 0.9713(5) 0.073(4) Uani 1 1 d . . . . .
C55 C 0.2862(5) 0.3427(3) 0.9664(5) 0.066(3) Uani 1 1 d . . . . .
C56 C 0.2736(7) 0.1570(3) 0.9292(8) 0.141(7) Uani 1 1 d . . . . .
H56A H 0.3117 0.1591 0.9574 0.211 Uiso 1 1 calc R U . . .
H56B H 0.2751 0.1655 0.8929 0.211 Uiso 1 1 calc R U . . .
H56C H 0.2623 0.1339 0.9250 0.211 Uiso 1 1 calc R U . . .
C57 C 0.3320(4) 0.55581(19) 1.2442(4) 0.033(2) Uani 1 1 d . . . . .
C58 C 0.3683(4) 0.5656(2) 1.2950(4) 0.039(2) Uani 1 1 d . . . . .
H58 H 0.4028 0.5779 1.3008 0.046 Uiso 1 1 calc R U . . .
C59 C 0.3456(4) 0.5544(2) 1.3384(4) 0.043(2) Uani 1 1 d . . . . .
H59 H 0.3620 0.5578 1.3779 0.051 Uiso 1 1 calc R U . . .
C60 C 0.2964(4) 0.5381(2) 1.3123(4) 0.038(2) Uani 1 1 d . . . . .
C61 C 0.2550(4) 0.5198(2) 1.3367(4) 0.044(2) Uani 1 1 d . . . . .
C62 C 0.2476(4) 0.4839(2) 1.3178(3) 0.038(2) Uani 1 1 d . . . . .
C63 C 0.2883(4) 0.4680(2) 1.2995(4) 0.044(2) Uani 1 1 d . . . . .
H63 H 0.3219 0.4796 1.2986 0.053 Uiso 1 1 calc R U . . .
C64 C 0.2817(5) 0.4354(2) 1.2821(4) 0.053(3) Uani 1 1 d . . . . .
H64 H 0.3104 0.4252 1.2692 0.064 Uiso 1 1 calc R U . . .
C65 C 0.2332(5) 0.4177(2) 1.2836(4) 0.048(3) Uani 1 1 d . . . . .
C66 C 0.1921(5) 0.4334(3) 1.3035(4) 0.056(3) Uani 1 1 d . . . . .
H66 H 0.1586 0.4220 1.3050 0.068 Uiso 1 1 calc R U . . .
C67 C 0.2006(4) 0.4659(3) 1.3211(4) 0.050(3) Uani 1 1 d . . . . .
H67 H 0.1732 0.4760 1.3359 0.060 Uiso 1 1 calc R U . . .
C68 C 0.2244(4) 0.3849(3) 1.2644(4) 0.054(3) Uani 1 1 d . . . . .
C69 C 0.2169(5) 0.3571(3) 1.2469(4) 0.059(3) Uani 1 1 d . . . . .
C70 C 0.2806(4) 0.5199(3) 1.4019(4) 0.058(3) Uani 1 1 d . . . . .
H70A H 0.2863 0.5425 1.4156 0.087 Uiso 1 1 calc R U . . .
H70B H 0.3177 0.5084 1.4131 0.087 Uiso 1 1 calc R U . . .
H70C H 0.2538 0.5088 1.4184 0.087 Uiso 1 1 calc R U . . .
C71 C 0.1965(4) 0.5360(2) 1.3207(4) 0.047(3) Uani 1 1 d . . . . .
C72 C 0.1698(5) 0.5552(2) 1.3520(4) 0.055(3) Uani 1 1 d . . . . .
H72 H 0.1869 0.5627 1.3896 0.066 Uiso 1 1 calc R U . . .
C73 C 0.1127(5) 0.5614(2) 1.3175(5) 0.053(3) Uani 1 1 d . . . . .
H73 H 0.0849 0.5741 1.3279 0.064 Uiso 1 1 calc R U . . .
C74 C 0.1041(4) 0.5464(2) 1.2669(4) 0.044(2) Uani 1 1 d . . . . .
C75 C 0.0517(4) 0.5448(2) 1.2150(4) 0.042(2) Uani 1 1 d . . . . .
C76 C 0.0356(4) 0.5088(2) 1.1966(4) 0.039(2) Uani 1 1 d . . . . .
C77 C 0.0473(4) 0.4835(2) 1.2359(4) 0.044(2) Uani 1 1 d . . . . .
H77 H 0.0661 0.4883 1.2746 0.053 Uiso 1 1 calc R U . . .
C78 C 0.0321(4) 0.4511(2) 1.2195(4) 0.042(2) Uani 1 1 d . . . . .
H78 H 0.0403 0.4341 1.2470 0.050 Uiso 1 1 calc R U . . .
C79 C 0.0050(4) 0.4437(2) 1.1630(4) 0.036(2) Uani 1 1 d . . . . .
C80 C -0.0097(4) 0.4689(2) 1.1232(4) 0.043(2) Uani 1 1 d . . . . .
H80 H -0.0297 0.4641 1.0848 0.051 Uiso 1 1 calc R U . . .
C81 C 0.0054(4) 0.5013(2) 1.1404(4) 0.042(2) Uani 1 1 d . . . . .
H81 H -0.0051 0.5184 1.1134 0.051 Uiso 1 1 calc R U . . .
C82 C -0.0076(4) 0.4104(3) 1.1446(4) 0.038(2) Uani 1 1 d . . . . .
C83 C -0.0162(4) 0.3823(3) 1.1285(4) 0.038(2) Uani 1 1 d . . . . .
C84 C 0.0001(4) 0.5589(2) 1.2307(4) 0.052(3) Uani 1 1 d . . . . .
H84A H -0.0069 0.5456 1.2607 0.079 Uiso 1 1 calc R U . . .
H84B H -0.0344 0.5586 1.1974 0.079 Uiso 1 1 calc R U . . .
H84C H 0.0086 0.5814 1.2439 0.079 Uiso 1 1 calc R U . . .
C85 C 0.0600(4) 0.5638(2) 1.1665(4) 0.041(2) Uani 1 1 d . . . . .
C86 C 0.0319(4) 0.5907(2) 1.1388(4) 0.055(3) Uani 1 1 d . . . . .
H86 H 0.0026 0.6026 1.1481 0.066 Uiso 1 1 calc R U . . .
C87 C 0.0542(5) 0.5977(2) 1.0936(4) 0.053(3) Uani 1 1 d . . . . .
H87 H 0.0417 0.6150 1.0671 0.064 Uiso 1 1 calc R U . . .
C88 C 0.0967(4) 0.5755(2) 1.0947(4) 0.046(3) Uani 1 1 d . . . . .
C89 C 0.1343(4) 0.5704(2) 1.0569(4) 0.042(2) Uani 1 1 d . . . . .
C90 C 0.1295(4) 0.5347(2) 1.0350(3) 0.038(2) Uani 1 1 d . . . . .
C91 C 0.0832(4) 0.5150(2) 1.0349(4) 0.044(2) Uani 1 1 d . . . . .
H91 H 0.0537 0.5235 1.0485 0.053 Uiso 1 1 calc R U . . .
C92 C 0.0790(4) 0.4831(2) 1.0152(4) 0.040(2) Uani 1 1 d . . . . .
H92 H 0.0470 0.4700 1.0160 0.048 Uiso 1 1 calc R U . . .
C93 C 0.1206(4) 0.4701(2) 0.9947(3) 0.034(2) Uani 1 1 d . . . . .
C94 C 0.1654(5) 0.4896(2) 0.9929(4) 0.052(3) Uani 1 1 d . . . . .
H94 H 0.1939 0.4814 0.9775 0.062 Uiso 1 1 calc R U . . .
C95 C 0.1698(4) 0.5213(2) 1.0135(4) 0.048(3) Uani 1 1 d . . . . .
H95 H 0.2020 0.5342 1.0126 0.058 Uiso 1 1 calc R U . . .
C96 C 0.1167(4) 0.4367(3) 0.9754(4) 0.040(3) Uani 1 1 d . . . . .
C97 C 0.1100(4) 0.4091(3) 0.9591(4) 0.043(3) Uani 1 1 d . . . . .
C98 C 0.1096(5) 0.5926(2) 1.0040(4) 0.062(3) Uani 1 1 d . . . . .
H98A H 0.1340 0.5908 0.9793 0.092 Uiso 1 1 calc R U . . .
H98B H 0.1091 0.6154 1.0161 0.092 Uiso 1 1 calc R U . . .
H98C H 0.0701 0.5857 0.9833 0.092 Uiso 1 1 calc R U . . .
C99 C 0.1957(5) 0.5792(2) 1.0862(4) 0.047(3) Uani 1 1 d . . . . .
C100 C 0.2255(5) 0.6073(2) 1.0835(4) 0.056(3) Uani 1 1 d . . . . .
H100 H 0.2103 0.6260 1.0611 0.067 Uiso 1 1 calc R U . . .
C101 C 0.2829(4) 0.6036(2) 1.1202(4) 0.049(3) Uani 1 1 d . . . . .
H101 H 0.3130 0.6194 1.1269 0.058 Uiso 1 1 calc R U . . .
C102 C 0.2869(4) 0.5733(2) 1.1438(4) 0.041(2) Uani 1 1 d . . . . .
C103 C 0.3383(4) 0.55706(19) 1.1857(4) 0.038(2) Uani 1 1 d . . . . .
C104 C 0.3498(4) 0.5216(2) 1.1683(4) 0.036(2) Uani 1 1 d . . . . .
C105 C 0.3415(4) 0.5131(2) 1.1125(4) 0.043(2) Uani 1 1 d . . . . .
H105 H 0.3254 0.5287 1.0837 0.051 Uiso 1 1 calc R U . . .
C106 C 0.3560(4) 0.4826(2) 1.0979(4) 0.049(3) Uani 1 1 d . . . . .
H106 H 0.3500 0.4775 1.0593 0.059 Uiso 1 1 calc R U . . .
C107 C 0.3794(4) 0.4592(2) 1.1394(5) 0.046(3) Uani 1 1 d . . . . .
C108 C 0.3881(4) 0.4675(2) 1.1957(4) 0.046(3) Uani 1 1 d . . . . .
H108 H 0.4038 0.4518 1.2246 0.056 Uiso 1 1 calc R U . . .
C109 C 0.3739(4) 0.4985(2) 1.2097(4) 0.037(2) Uani 1 1 d . . . . .
H109 H 0.3808 0.5040 1.2483 0.044 Uiso 1 1 calc R U . . .
C110 C 0.3974(5) 0.4272(3) 1.1283(4) 0.057(3) Uani 1 1 d . . . . .
C111 C 0.4179(5) 0.4001(3) 1.1259(4) 0.057(3) Uani 1 1 d . . . . .
C112 C 0.3928(4) 0.5767(2) 1.1885(4) 0.047(2) Uani 1 1 d . . . . .
H11A H 0.3899 0.5986 1.2034 0.070 Uiso 1 1 calc R U . . .
H11B H 0.3965 0.5785 1.1505 0.070 Uiso 1 1 calc R U . . .
H11C H 0.4268 0.5654 1.2133 0.070 Uiso 1 1 calc R U . . .
C113 C 0.6759(4) 0.2401(2) 1.1663(4) 0.039(2) Uani 1 1 d . . . . .
C114 C 0.7294(5) 0.2387(2) 1.2060(4) 0.047(3) Uani 1 1 d . . . . .
H114 H 0.7378 0.2287 1.2421 0.056 Uiso 1 1 calc R U . . .
C115 C 0.7702(4) 0.2546(2) 1.1843(4) 0.050(3) Uani 1 1 d . . . . .
H115 H 0.8104 0.2570 1.2029 0.059 Uiso 1 1 calc R U . . .
C116 C 0.7399(5) 0.2659(2) 1.1309(4) 0.044(2) Uani 1 1 d . . . . .
C117 C 0.7610(4) 0.2850(2) 1.0882(4) 0.042(2) Uani 1 1 d . . . . .
C118 C 0.7190(4) 0.3130(2) 1.0614(4) 0.040(2) Uani 1 1 d . . . . .
C119 C 0.7132(5) 0.3232(2) 1.0072(5) 0.062(3) Uani 1 1 d . . . . .
H119 H 0.7354 0.3129 0.9865 0.074 Uiso 1 1 calc R U . . .
C120 C 0.6755(5) 0.3482(3) 0.9823(5) 0.070(3) Uani 1 1 d . . . . .
H120 H 0.6712 0.3543 0.9444 0.085 Uiso 1 1 calc R U . . .
C121 C 0.6441(4) 0.3645(2) 1.0117(5) 0.054(3) Uani 1 1 d . . . . .
C122 C 0.6509(4) 0.3550(2) 1.0668(4) 0.045(3) Uani 1 1 d . . . . .
H122 H 0.6299 0.3660 1.0878 0.054 Uiso 1 1 calc R U . . .
C123 C 0.6877(4) 0.3298(2) 1.0916(4) 0.044(2) Uani 1 1 d . . . . .
H123 H 0.6918 0.3237 1.1295 0.053 Uiso 1 1 calc R U . . .
C124 C 0.6060(5) 0.3909(3) 0.9839(4) 0.061(3) Uani 1 1 d . . . . .
C125 C 0.5756(5) 0.4122(3) 0.9592(5) 0.065(3) Uani 1 1 d . . . . .
C126 C 0.8190(4) 0.3002(2) 1.1185(4) 0.051(3) Uani 1 1 d . . . . .
H12A H 0.8470 0.2829 1.1350 0.077 Uiso 1 1 calc R U . . .
H12B H 0.8151 0.3146 1.1486 0.077 Uiso 1 1 calc R U . . .
H12C H 0.8324 0.3129 1.0916 0.077 Uiso 1 1 calc R U . . .
C127 C 0.7661(4) 0.2622(2) 1.0424(4) 0.040(2) Uani 1 1 d . . . . .
C128 C 0.8136(4) 0.2527(2) 1.0281(4) 0.051(3) Uani 1 1 d . . . . .
H128 H 0.8526 0.2578 1.0483 0.061 Uiso 1 1 calc R U . . .
C129 C 0.7949(5) 0.2342(2) 0.9787(4) 0.052(3) Uani 1 1 d . . . . .
H129 H 0.8194 0.2247 0.9597 0.062 Uiso 1 1 calc R U . . .
C130 C 0.7359(4) 0.2317(2) 0.9617(4) 0.043(2) Uani 1 1 d . . . . .
C131 C 0.6939(4) 0.2172(2) 0.9102(4) 0.042(2) Uani 1 1 d . . . . .
C132 C 0.6589(4) 0.2446(2) 0.8724(4) 0.040(2) Uani 1 1 d . . . . .
C133 C 0.6836(4) 0.2754(2) 0.8715(4) 0.047(3) Uani 1 1 d . . . . .
H133 H 0.7218 0.2795 0.8953 0.056 Uiso 1 1 calc R U . . .
C134 C 0.6534(5) 0.3000(2) 0.8366(4) 0.044(2) Uani 1 1 d . . . . .
H134 H 0.6713 0.3207 0.8364 0.053 Uiso 1 1 calc R U . . .
C135 C 0.5977(5) 0.2950(2) 0.8021(4) 0.042(2) Uani 1 1 d . . . . .
C136 C 0.5737(4) 0.2641(2) 0.8009(4) 0.044(2) Uani 1 1 d . . . . .
H136 H 0.5360 0.2598 0.7761 0.052 Uiso 1 1 calc R U . . .
C137 C 0.6038(4) 0.2398(2) 0.8355(4) 0.043(2) Uani 1 1 d . . . . .
H137 H 0.5863 0.2189 0.8340 0.051 Uiso 1 1 calc R U . . .
C138 C 0.5651(4) 0.3215(2) 0.7688(4) 0.047(3) Uani 1 1 d . . . . .
C139 C 0.5376(4) 0.3443(3) 0.7429(4) 0.041(2) Uani 1 1 d . U . . .
C140 C 0.7278(4) 0.1999(2) 0.8756(4) 0.055(3) Uani 1 1 d . . . . .
H14D H 0.7518 0.2158 0.8637 0.082 Uiso 1 1 calc R U . . .
H14E H 0.7007 0.1897 0.8421 0.082 Uiso 1 1 calc R U . . .
H14F H 0.7526 0.1830 0.8988 0.082 Uiso 1 1 calc R U . . .
C141 C 0.6545(4) 0.1922(2) 0.9256(4) 0.039(2) Uani 1 1 d . . . . .
C142 C 0.6497(4) 0.1597(2) 0.9175(4) 0.048(3) Uani 1 1 d . . . . .
H142 H 0.6736 0.1467 0.9022 0.057 Uiso 1 1 calc R U . . .
C143 C 0.6038(4) 0.1478(2) 0.9353(4) 0.048(3) Uani 1 1 d . . . . .
H143 H 0.5913 0.1257 0.9341 0.058 Uiso 1 1 calc R U . . .
C144 C 0.5807(4) 0.1740(2) 0.9546(4) 0.038(2) Uani 1 1 d . . . . .
C145 C 0.5298(4) 0.17649(19) 0.9783(4) 0.038(2) Uani 1 1 d . . . . .
C146 C 0.4900(4) 0.2048(2) 0.9503(4) 0.036(2) Uani 1 1 d . . . . .
C147 C 0.4835(4) 0.2128(2) 0.8944(4) 0.044(2) Uani 1 1 d . . . . .
H147 H 0.5050 0.2010 0.8747 0.053 Uiso 1 1 calc R U . . .
C148 C 0.4466(4) 0.2375(2) 0.8665(4) 0.044(2) Uani 1 1 d . . . . .
H148 H 0.4434 0.2428 0.8285 0.053 Uiso 1 1 calc R U . . .
C149 C 0.4144(4) 0.2545(2) 0.8944(4) 0.037(2) Uani 1 1 d . . . . .
C150 C 0.4192(4) 0.2464(2) 0.9494(4) 0.044(2) Uani 1 1 d . . . . .
H150 H 0.3969 0.2578 0.9687 0.053 Uiso 1 1 calc R U . . .
C151 C 0.4565(4) 0.2218(2) 0.9768(4) 0.041(2) Uani 1 1 d . . . . .
H151 H 0.4592 0.2164 1.0147 0.049 Uiso 1 1 calc R U . . .
C152 C 0.3761(4) 0.2798(3) 0.8651(4) 0.045(3) Uani 1 1 d . . . . .
C153 C 0.3445(4) 0.3011(3) 0.8366(4) 0.043(3) Uani 1 1 d . . . . .
C154 C 0.4931(4) 0.1454(2) 0.9621(4) 0.053(3) Uani 1 1 d . . . . .
H15A H 0.4787 0.1434 0.9209 0.079 Uiso 1 1 calc R U . . .
H15B H 0.4603 0.1466 0.9771 0.079 Uiso 1 1 calc R U . . .
H15C H 0.5168 0.1262 0.9780 0.079 Uiso 1 1 calc R U . . .
C155 C 0.5506(4) 0.1796(2) 1.0421(4) 0.037(2) Uani 1 1 d . . . . .
C156 C 0.5507(4) 0.1571(2) 1.0828(4) 0.045(3) Uani 1 1 d . . . . .
H156 H 0.5358 0.1355 1.0763 0.055 Uiso 1 1 calc R U . . .
C157 C 0.5767(4) 0.1715(2) 1.1362(4) 0.049(3) Uani 1 1 d . . . . .
H157 H 0.5831 0.1612 1.1718 0.059 Uiso 1 1 calc R U . . .
C158 C 0.5911(4) 0.2029(2) 1.1273(4) 0.039(2) Uani 1 1 d . . . . .
C159 C 0.6174(4) 0.2304(2) 1.1677(4) 0.044(3) Uani 1 1 d . . . . .
C160 C 0.5765(4) 0.2603(2) 1.1559(4) 0.039(2) Uani 1 1 d . . . . .
C161 C 0.5175(5) 0.2572(2) 1.1338(4) 0.043(2) Uani 1 1 d . . . . .
H161 H 0.5013 0.2361 1.1239 0.052 Uiso 1 1 calc R U . . .
C162 C 0.4807(4) 0.2843(2) 1.1256(4) 0.044(2) Uani 1 1 d . . . . .
H162 H 0.4400 0.2814 1.1108 0.053 Uiso 1 1 calc R U . . .
C163 C 0.5039(5) 0.3157(2) 1.1393(4) 0.041(2) Uani 1 1 d . . . . .
C164 C 0.5634(5) 0.3185(2) 1.1630(4) 0.047(3) Uani 1 1 d . . . . .
H164 H 0.5799 0.3396 1.1734 0.057 Uiso 1 1 calc R U . . .
C165 C 0.5996(4) 0.2914(2) 1.1719(4) 0.045(3) Uani 1 1 d . . . . .
H165 H 0.6401 0.2940 1.1889 0.054 Uiso 1 1 calc R U . . .
C166 C 0.4694(5) 0.3443(3) 1.1313(4) 0.050(3) Uani 1 1 d . . . . .
C167 C 0.4443(5) 0.3700(3) 1.1271(4) 0.057(3) Uani 1 1 d . . . . .
C168 C 0.6234(4) 0.2184(2) 1.2287(4) 0.057(3) Uani 1 1 d . . . . .
H16A H 0.5858 0.2107 1.2304 0.085 Uiso 1 1 calc R U . . .
H16B H 0.6369 0.2365 1.2554 0.085 Uiso 1 1 calc R U . . .
H16C H 0.6514 0.2004 1.2387 0.085 Uiso 1 1 calc R U . . .
C169 C 0.2156(5) 0.5416(3) 0.7984(4) 0.053(3) Uani 1 1 d . . . . .
C170 C 0.2188(5) 0.5741(3) 0.8097(4) 0.066(3) Uani 1 1 d . . . . .
H170 H 0.1901 0.5865 0.8191 0.079 Uiso 1 1 calc R U . . .
C171 C 0.2703(5) 0.5864(3) 0.8055(4) 0.064(3) Uani 1 1 d . . . . .
H171 H 0.2830 0.6085 0.8118 0.077 Uiso 1 1 calc R U . . .
C172 C 0.2994(4) 0.5613(2) 0.7906(4) 0.045(3) Uani 1 1 d . . . . .
C173 C 0.3580(4) 0.5605(2) 0.7805(4) 0.045(3) Uani 1 1 d . . . . .
C174 C 0.3970(4) 0.5333(2) 0.8139(4) 0.044(2) Uani 1 1 d . . . . .
C175 C 0.4451(4) 0.5234(2) 0.7987(4) 0.045(3) Uani 1 1 d . . . . .
H175 H 0.4525 0.5331 0.7670 0.054 Uiso 1 1 calc R U . . .
C176 C 0.4827(4) 0.4994(2) 0.8295(4) 0.051(3) Uani 1 1 d . . . . .
H176 H 0.5151 0.4930 0.8183 0.061 Uiso 1 1 calc R U . . .
C177 C 0.4734(4) 0.4848(2) 0.8762(4) 0.047(3) Uani 1 1 d . . . . .
C178 C 0.4258(5) 0.4946(2) 0.8920(4) 0.059(3) Uani 1 1 d . . . . .
H178 H 0.4183 0.4848 0.9236 0.070 Uiso 1 1 calc R U . . .
C179 C 0.3892(4) 0.5189(2) 0.8614(4) 0.049(3) Uani 1 1 d . . . . .
H179 H 0.3577 0.5259 0.8736 0.058 Uiso 1 1 calc R U . . .
C180 C 0.5102(5) 0.4597(3) 0.9056(5) 0.060(3) Uani 1 1 d . . . . .
C181 C 0.5412(5) 0.4375(3) 0.9310(5) 0.063(3) Uani 1 1 d . . . . .
C182 C 0.3883(4) 0.5929(2) 0.8005(4) 0.060(3) Uani 1 1 d . . . . .
H18A H 0.4268 0.5926 0.7957 0.090 Uiso 1 1 calc R U . . .
H18B H 0.3921 0.5962 0.8405 0.090 Uiso 1 1 calc R U . . .
H18C H 0.3656 0.6108 0.7782 0.090 Uiso 1 1 calc R U . . .
C183 C 0.3507(4) 0.5565(2) 0.7183(4) 0.048(3) Uani 1 1 d . . . . .
C184 C 0.3582(5) 0.5780(2) 0.6790(5) 0.063(3) Uani 1 1 d . . . . .
H184 H 0.3688 0.6003 0.6857 0.076 Uiso 1 1 calc R U . . .
C185 C 0.3479(4) 0.5617(3) 0.6273(5) 0.058(3) Uani 1 1 d . . . . .
H185 H 0.3497 0.5710 0.5929 0.070 Uiso 1 1 calc R U . . .
C186 C 0.3344(4) 0.5294(2) 0.6354(4) 0.044(2) Uani 1 1 d . . . . .
C187 C 0.3236(4) 0.5006(2) 0.5962(4) 0.044(3) Uani 1 1 d . . . . .
C188 C 0.3648(4) 0.4727(2) 0.6217(4) 0.042(2) Uani 1 1 d . . . . .
C189 C 0.3497(4) 0.4398(2) 0.6081(4) 0.045(3) Uani 1 1 d . . . . .
H189 H 0.3123 0.4349 0.5832 0.055 Uiso 1 1 calc R U . . .
C190 C 0.3879(4) 0.4146(2) 0.6302(4) 0.044(2) Uani 1 1 d . . . . .
H190 H 0.3763 0.3926 0.6205 0.053 Uiso 1 1 calc R U . . .
C191 C 0.4426(4) 0.4209(2) 0.6662(4) 0.039(2) Uani 1 1 d . . . . .
C192 C 0.4595(4) 0.4536(2) 0.6780(4) 0.043(2) Uani 1 1 d . . . . .
H192 H 0.4974 0.4585 0.7016 0.052 Uiso 1 1 calc R U . . .
C193 C 0.4209(4) 0.4786(2) 0.6552(4) 0.042(2) Uani 1 1 d . . . . .
H193 H 0.4335 0.5006 0.6630 0.051 Uiso 1 1 calc R U . . .
C194 C 0.4785(4) 0.3941(3) 0.6930(4) 0.041(3) Uani 1 1 d . . . . .
C195 C 0.5064(4) 0.3704(3) 0.7158(4) 0.040(2) Uani 1 1 d . . . . .
C196 C 0.3357(5) 0.5112(2) 0.5407(4) 0.060(3) Uani 1 1 d . . . . .
H19A H 0.3094 0.5290 0.5229 0.090 Uiso 1 1 calc R U . . .
H19B H 0.3295 0.4926 0.5148 0.090 Uiso 1 1 calc R U . . .
H19C H 0.3757 0.5188 0.5496 0.090 Uiso 1 1 calc R U . . .
C197 C 0.2614(4) 0.4889(2) 0.5802(4) 0.045(3) Uani 1 1 d . . . . .
C198 C 0.2193(5) 0.4855(3) 0.5297(5) 0.062(3) Uani 1 1 d . . . . .
H198 H 0.2218 0.4928 0.4944 0.074 Uiso 1 1 calc R U . . .
C199 C 0.1717(5) 0.4696(3) 0.5380(5) 0.068(3) Uani 1 1 d . . . . .
H199 H 0.1367 0.4642 0.5096 0.082 Uiso 1 1 calc R U . . .
C200 C 0.1846(5) 0.4633(2) 0.5949(4) 0.049(3) Uani 1 1 d . . . . .
C201 C 0.1489(4) 0.4468(2) 0.6276(4) 0.047(3) Uani 1 1 d . . . . .
C202 C 0.1833(4) 0.4191(2) 0.6655(4) 0.041(2) Uani 1 1 d . . . . .
C203 C 0.2315(5) 0.4052(2) 0.6572(4) 0.045(3) Uani 1 1 d . . . . .
H203 H 0.2439 0.4128 0.6267 0.054 Uiso 1 1 calc R U . . .
C204 C 0.2630(4) 0.3804(2) 0.6919(4) 0.047(3) Uani 1 1 d . . . . .
H204 H 0.2964 0.3715 0.6851 0.057 Uiso 1 1 calc R U . . .
C205 C 0.2453(4) 0.3686(2) 0.7365(4) 0.039(2) Uani 1 1 d . . . . .
C206 C 0.1958(4) 0.3814(2) 0.7447(4) 0.046(3) Uani 1 1 d . . . . .
H206 H 0.1825 0.3734 0.7743 0.055 Uiso 1 1 calc R U . . .
C207 C 0.1653(4) 0.4063(2) 0.7088(4) 0.053(3) Uani 1 1 d . . . . .
H207 H 0.1311 0.4147 0.7145 0.063 Uiso 1 1 calc R U . . .
C208 C 0.2791(4) 0.3443(2) 0.7737(4) 0.041(3) Uani 1 1 d . . . . .
C209 C 0.3094(4) 0.3247(3) 0.8042(4) 0.039(2) Uani 1 1 d . . . . .
C210 C 0.0947(4) 0.4315(2) 0.5855(4) 0.062(3) Uani 1 1 d . . . . .
H21A H 0.0714 0.4208 0.6063 0.092 Uiso 1 1 calc R U . . .
H21B H 0.1064 0.4153 0.5621 0.092 Uiso 1 1 calc R U . . .
H21C H 0.0717 0.4486 0.5612 0.092 Uiso 1 1 calc R U . . .
C211 C 0.1302(5) 0.4711(2) 0.6635(4) 0.045(3) Uani 1 1 d . . . . .
C212 C 0.0780(5) 0.4853(3) 0.6583(5) 0.063(3) Uani 1 1 d . . . . .
H212 H 0.0435 0.4822 0.6279 0.076 Uiso 1 1 calc R U . . .
C213 C 0.0840(5) 0.5053(3) 0.7058(5) 0.060(3) Uani 1 1 d . . . . .
H213 H 0.0543 0.5178 0.7131 0.071 Uiso 1 1 calc R U . . .
C214 C 0.1407(5) 0.5036(2) 0.7397(4) 0.052(3) Uani 1 1 d . . . . .
C215 C 0.1692(4) 0.5165(2) 0.7984(5) 0.055(3) Uani 1 1 d . . . . .
C216 C 0.1933(5) 0.4878(3) 0.8381(5) 0.051(3) Uani 1 1 d . . . . .
C217 C 0.1632(4) 0.4580(3) 0.8306(4) 0.056(3) Uani 1 1 d . . . . .
H217 H 0.1280 0.4563 0.8006 0.067 Uiso 1 1 calc R U . . .
C218 C 0.1822(5) 0.4318(3) 0.8641(5) 0.052(3) Uani 1 1 d . . . . .
H218 H 0.1601 0.4122 0.8576 0.062 Uiso 1 1 calc R U . . .
C219 C 0.2337(5) 0.4334(3) 0.9080(4) 0.052(3) Uani 1 1 d . . . . .
C220 C 0.2645(4) 0.4626(2) 0.9179(4) 0.047(3) Uani 1 1 d . . . . .
H220 H 0.2997 0.4642 0.9480 0.057 Uiso 1 1 calc R U . . .
C221 C 0.2434(5) 0.4892(2) 0.8836(5) 0.050(3) Uani 1 1 d . . . . .
H221 H 0.2640 0.5093 0.8916 0.060 Uiso 1 1 calc R U . . .
C222 C 0.2571(5) 0.4039(3) 0.9385(5) 0.061(3) Uani 1 1 d . . . . .
C223 C 0.2735(5) 0.3756(3) 0.9546(5) 0.064(3) Uani 1 1 d . . . . .
C224 C 0.1236(5) 0.5333(3) 0.8207(5) 0.075(3) Uani 1 1 d . . . . .
H22A H 0.1425 0.5422 0.8584 0.113 Uiso 1 1 calc R U . . .
H22B H 0.0944 0.5172 0.8226 0.113 Uiso 1 1 calc R U . . .
H22C H 0.1050 0.5510 0.7951 0.113 Uiso 1 1 calc R U . . .
N1B N 0.3226(3) 0.45049(17) 0.7714(3) 0.0331(18) Uani 1 1 d . . . . .
N2B N 0.5685(3) 0.28485(17) 0.9841(3) 0.0321(17) Uani 1 1 d . . . . .
O1B O 0.2901(2) 0.47396(13) 0.7404(2) 0.0370(15) Uani 1 1 d . . . . .
O2B O 0.6035(2) 0.26062(13) 1.0086(2) 0.0356(14) Uani 1 1 d . . . . .
C1B C 0.3721(5) 0.4422(2) 0.7623(4) 0.045(2) Uani 1 1 d . . . . .
H1B H 0.3828 0.4523 0.7327 0.053 Uiso 1 1 calc R U . . .
C2B C 0.4073(4) 0.4192(2) 0.7959(4) 0.051(3) Uani 1 1 d . . . . .
H2B H 0.4429 0.4136 0.7900 0.061 Uiso 1 1 calc R U . . .
C3B C 0.3911(4) 0.4040(2) 0.8388(4) 0.037(2) Uani 1 1 d . . . . .
C4B C 0.3392(4) 0.4129(2) 0.8465(4) 0.038(2) Uani 1 1 d . . . . .
H4B H 0.3272 0.4032 0.8757 0.045 Uiso 1 1 calc R U . . .
C5B C 0.3057(4) 0.4357(2) 0.8119(4) 0.037(2) Uani 1 1 d . . . . .
H5B H 0.2695 0.4413 0.8165 0.044 Uiso 1 1 calc R U . . .
C6B C 0.4270(4) 0.3795(2) 0.8737(4) 0.039(2) Uani 1 1 d . . . . .
C7B C 0.4568(4) 0.3592(3) 0.9023(4) 0.046(3) Uani 1 1 d . . . . .
C8B C 0.4949(4) 0.3339(2) 0.9313(4) 0.038(2) Uani 1 1 d . . . . .
C9B C 0.5293(5) 0.3185(3) 0.9047(4) 0.062(3) Uani 1 1 d . . . . .
H9B H 0.5278 0.3249 0.8676 0.074 Uiso 1 1 calc R U . . .
C10B C 0.5658(4) 0.2939(2) 0.9315(5) 0.057(3) Uani 1 1 d . . . . .
H10B H 0.5893 0.2831 0.9127 0.068 Uiso 1 1 calc R U . . .
C11B C 0.5356(4) 0.2994(2) 1.0106(4) 0.039(2) Uani 1 1 d . . . . .
H11D H 0.5379 0.2925 1.0477 0.047 Uiso 1 1 calc R U . . .
C12B C 0.4977(4) 0.3244(2) 0.9852(4) 0.036(2) Uani 1 1 d . . . . .
H12D H 0.4743 0.3346 1.0046 0.044 Uiso 1 1 calc R U . . .
N1C N 0.1884(3) 0.47568(17) 1.1572(3) 0.0312(18) Uani 1 1 d . . . . .
N2C N 0.1235(3) 0.25814(18) 1.0220(3) 0.042(2) Uani 1 1 d . . . . .
O1C O 0.1915(2) 0.50687(14) 1.1748(2) 0.0399(15) Uani 1 1 d . . . . .
O2C O 0.1110(3) 0.22768(14) 1.0038(3) 0.0475(16) Uani 1 1 d . . . . .
C1C C 0.1435(4) 0.4579(2) 1.1598(4) 0.041(2) Uani 1 1 d . . . . .
H1C H 0.1154 0.4671 1.1746 0.049 Uiso 1 1 calc R U . . .
C2C C 0.1380(4) 0.4265(2) 1.1411(4) 0.045(2) Uani 1 1 d . . . . .
H2C H 0.1062 0.4137 1.1434 0.054 Uiso 1 1 calc R U . . .
C3C C 0.1781(4) 0.4131(2) 1.1187(4) 0.037(2) Uani 1 1 d . . . . .
C4C C 0.2238(5) 0.4319(2) 1.1172(4) 0.053(3) Uani 1 1 d . . . . .
H4C H 0.2521 0.4232 1.1021 0.064 Uiso 1 1 calc R U . . .
C5C C 0.2293(4) 0.4636(2) 1.1374(4) 0.044(2) Uani 1 1 d . . . . .
H5C H 0.2616 0.4766 1.1372 0.053 Uiso 1 1 calc R U . . .
C6C C 0.1714(4) 0.3805(3) 1.0973(4) 0.040(2) Uani 1 1 d . . . . .
C7C C 0.1615(4) 0.3533(3) 1.0799(4) 0.045(3) Uani 1 1 d . . . . .
C8C C 0.1490(4) 0.3206(2) 1.0604(4) 0.040(2) Uani 1 1 d . . . . .
C9C C 0.1787(4) 0.3056(2) 1.0289(4) 0.047(3) Uani 1 1 d . . . . .
H9C H 0.2091 0.3170 1.0204 0.057 Uiso 1 1 calc R U . . .
C10C C 0.1652(4) 0.2744(2) 1.0092(4) 0.049(3) Uani 1 1 d . . . . .
H10C H 0.1856 0.2644 0.9866 0.058 Uiso 1 1 calc R U . . .
C11C C 0.0934(4) 0.2719(2) 1.0527(4) 0.042(2) Uani 1 1 d . . . . .
H11E H 0.0636 0.2598 1.0611 0.051 Uiso 1 1 calc R U . . .
C12C C 0.1053(4) 0.3035(2) 1.0725(4) 0.042(2) Uani 1 1 d . . . . .
H12E H 0.0837 0.3134 1.0941 0.051 Uiso 1 1 calc R U . . .
N1M N 0.3570(10) 0.1495(6) 0.2279(9) 0.109(7) Uiso 0.5 1 d D U P A 1
C1M C 0.3348(10) 0.1331(5) 0.2515(9) 0.071(6) Uiso 0.5 1 d D U P A 1
C2M C 0.3055(9) 0.1071(5) 0.2739(9) 0.047(5) Uiso 0.5 1 d D U P A 1
H2M1 H 0.2863 0.0919 0.2435 0.071 Uiso 0.5 1 calc R U P A 1
H2M2 H 0.2767 0.1170 0.2892 0.071 Uiso 0.5 1 calc R U P A 1
H2M3 H 0.3342 0.0952 0.3040 0.071 Uiso 0.5 1 calc R U P A 1
N1M' N 0.3511(10) 0.1698(6) 0.2361(10) 0.110(7) Uiso 0.5 1 d D U P B 2
C1M' C 0.3453(12) 0.1474(6) 0.2604(11) 0.099(7) Uiso 0.5 1 d D U P B 2
C2M' C 0.3244(12) 0.1178(6) 0.2824(11) 0.092(8) Uiso 0.5 1 d D U P B 2
H2M4 H 0.3364 0.1187 0.3238 0.139 Uiso 0.5 1 calc R U P B 2
H2M5 H 0.3409 0.0983 0.2705 0.139 Uiso 0.5 1 calc R U P B 2
H2M6 H 0.2821 0.1168 0.2676 0.139 Uiso 0.5 1 calc R U P B 2
N1N N 0.0778(4) 0.3673(2) 0.7812(4) 0.086(3) Uiso 1 1 d D . . . .
C1N C 0.0393(4) 0.3502(3) 0.7688(5) 0.081(4) Uiso 1 1 d D . . . .
C2N C -0.0100(5) 0.3272(3) 0.7498(5) 0.090(4) Uiso 1 1 d D . . . .
H2NA H -0.0472 0.3385 0.7421 0.135 Uiso 1 1 d R U . . .
H2NB H -0.0066 0.3106 0.7791 0.135 Uiso 1 1 d R U . . .
H2NC H -0.0078 0.3166 0.7152 0.135 Uiso 1 1 d R U . . .
N1P N 0.3651(6) 0.2962(3) 0.1807(5) 0.129(4) Uiso 1 1 d D . . . .
C1P C 0.3400(7) 0.3182(3) 0.1584(6) 0.125(5) Uiso 1 1 d D . . . .
C2P C 0.3087(6) 0.3499(3) 0.1484(6) 0.103(4) Uiso 1 1 d D . . . .
H2PA H 0.3092 0.3590 0.1121 0.154 Uiso 1 1 calc R U . . .
H2PB H 0.3277 0.3652 0.1788 0.154 Uiso 1 1 calc R U . . .
H2PC H 0.2686 0.3465 0.1478 0.154 Uiso 1 1 calc R U . . .
N1Q N 0.3648(6) 0.1106(3) 0.8702(6) 0.159(5) Uiso 1 1 d D . . . .
C1Q C 0.3408(6) 0.0869(3) 0.8678(6) 0.116(5) Uiso 1 1 d D . . . .
C2Q C 0.3053(5) 0.0563(3) 0.8553(5) 0.081(3) Uiso 1 1 d D . . . .
H2QA H 0.3303 0.0374 0.8691 0.121 Uiso 1 1 calc R U . . .
H2QB H 0.2869 0.0544 0.8145 0.121 Uiso 1 1 calc R U . . .
H2QC H 0.2755 0.0573 0.8742 0.121 Uiso 1 1 calc R U . . .
N1R N 0.1577(10) 0.0313(6) 0.5215(12) 0.276(9) Uiso 1 1 d D U . . .
C1R C 0.1950(11) 0.0493(6) 0.5315(13) 0.234(8) Uiso 1 1 d D U . . .
C2R C 0.2383(10) 0.0759(6) 0.5461(11) 0.223(9) Uiso 1 1 d D U . . .
H2RA H 0.2772 0.0664 0.5604 0.334 Uiso 1 1 calc R U . . .
H2RB H 0.2311 0.0899 0.5751 0.334 Uiso 1 1 calc R U . . .
H2RC H 0.2354 0.0889 0.5123 0.334 Uiso 1 1 calc R U . . .
N1S N 0.5439(4) 0.5289(2) 0.6645(4) 0.087(3) Uiso 1 1 d D . . . .
C1S C 0.5380(5) 0.5137(3) 0.6254(4) 0.073(3) Uiso 1 1 d D . . . .
C2S C 0.5234(7) 0.4928(3) 0.5744(5) 0.127(5) Uiso 1 1 d D . . . .
H2SA H 0.5527 0.4956 0.5551 0.191 Uiso 1 1 calc R U . . .
H2SB H 0.4855 0.4991 0.5488 0.191 Uiso 1 1 calc R U . . .
H2SC H 0.5225 0.4698 0.5853 0.191 Uiso 1 1 calc R U . . .
N1T N 0.5809(5) 0.0492(3) 0.8742(5) 0.123(4) Uiso 1 1 d D . . . .
C1T C 0.5416(4) 0.0542(3) 0.8878(5) 0.078(3) Uiso 1 1 d D . . . .
C2T C 0.4916(5) 0.0609(3) 0.9080(5) 0.095(4) Uiso 1 1 d D . . . .
H2TA H 0.4624 0.0438 0.8943 0.142 Uiso 1 1 calc R U . . .
H2TB H 0.4749 0.0822 0.8938 0.142 Uiso 1 1 calc R U . . .
H2TC H 0.5044 0.0611 0.9494 0.142 Uiso 1 1 calc R U . . .
N1U N 0.3957(10) 0.3833(11) 0.2587(15) 0.115(6) Uiso 0.5 1 d D U P C 1
C1U C 0.4438(9) 0.3877(8) 0.2761(13) 0.109(5) Uiso 0.5 1 d D U P C 1
C2U C 0.5062(10) 0.3949(7) 0.2999(12) 0.107(6) Uiso 0.5 1 d D U P C 1
H2UA H 0.5258 0.3764 0.3231 0.161 Uiso 0.5 1 calc R U P C 1
H2UB H 0.5116 0.4147 0.3232 0.161 Uiso 0.5 1 calc R U P C 1
H2UC H 0.5227 0.3984 0.2690 0.161 Uiso 0.5 1 calc R U P C 1
N1U' N 0.3968(11) 0.3875(11) 0.2696(13) 0.113(6) Uiso 0.5 1 d D U P D 2
C1U' C 0.4405(11) 0.3908(8) 0.3025(10) 0.111(5) Uiso 0.5 1 d D U P D 2
C2U' C 0.4895(11) 0.3923(7) 0.3556(10) 0.114(6) Uiso 0.5 1 d D U P D 2
H2UD H 0.5167 0.4093 0.3522 0.171 Uiso 0.5 1 calc R U P D 2
H2UE H 0.5093 0.3712 0.3624 0.171 Uiso 0.5 1 calc R U P D 2
H2UF H 0.4750 0.3976 0.3872 0.171 Uiso 0.5 1 calc R U P D 2
N1V N 0.0593(5) 0.0620(2) 0.9910(5) 0.109(4) Uiso 1 1 d D . . . .
C1V C 0.0727(5) 0.0874(2) 0.9820(5) 0.083(4) Uiso 1 1 d D . . . .
C2V C 0.0888(6) 0.1206(3) 0.9686(6) 0.103(4) Uiso 1 1 d D . . . .
H2VA H 0.0896 0.1211 0.9295 0.154 Uiso 1 1 calc R U . . .
H2VB H 0.1271 0.1262 0.9942 0.154 Uiso 1 1 calc R U . . .
H2VC H 0.0603 0.1364 0.9732 0.154 Uiso 1 1 calc R U . . .
N1W N 0.4303(3) 0.26106(18) 0.7230(3) 0.056(2) Uiso 1 1 d D . . . .
C1W C 0.4044(4) 0.2825(2) 0.6997(4) 0.051(3) Uiso 1 1 d D . . . .
C2W C 0.3680(5) 0.3093(2) 0.6675(4) 0.079(3) Uiso 1 1 d D . . . .
H2WA H 0.3916 0.3290 0.6704 0.118 Uiso 1 1 calc R U . . .
H2WB H 0.3363 0.3136 0.6831 0.118 Uiso 1 1 calc R U . . .
H2WC H 0.3521 0.3029 0.6278 0.118 Uiso 1 1 calc R U . . .
N1X N 1.0033(6) 0.0770(4) 0.5543(7) 0.060(4) Uiso 0.5 1 d D U P E 1
C1X C 0.9594(8) 0.0710(5) 0.5233(9) 0.062(4) Uiso 0.5 1 d D U P E 1
C2X C 0.9033(7) 0.0578(6) 0.4879(9) 0.060(5) Uiso 0.5 1 d D U P E 1
H2XA H 0.8982 0.0627 0.4481 0.090 Uiso 0.5 1 calc R U P E 1
H2XB H 0.8720 0.0678 0.4991 0.090 Uiso 0.5 1 calc R U P E 1
H2XC H 0.9027 0.0340 0.4929 0.090 Uiso 0.5 1 calc R U P E 1
N1X' N 0.9015(7) 0.0732(5) 0.4806(7) 0.067(5) Uiso 0.5 1 d D U P F 2
C1X' C 0.9421(7) 0.0640(5) 0.5129(8) 0.044(3) Uiso 0.5 1 d D U P F 2
C2X' C 1.0001(7) 0.0586(7) 0.5542(9) 0.080(5) Uiso 0.5 1 d D U P F 2
H2XD H 1.0067 0.0351 0.5606 0.120 Uiso 0.5 1 calc R U P F 2
H2XE H 1.0022 0.0694 0.5899 0.120 Uiso 0.5 1 calc R U P F 2
H2XF H 1.0297 0.0677 0.5392 0.120 Uiso 0.5 1 calc R U P F 2
N1Y N 0.7883(3) 0.14011(19) 0.0592(3) 0.064(2) Uiso 1 1 d D . . . .
C1Y C 0.7528(4) 0.1556(2) 0.0664(4) 0.052(3) Uiso 1 1 d D . . . .
C2Y C 0.7069(4) 0.1758(2) 0.0770(4) 0.056(3) Uiso 1 1 d D . . . .
H2YA H 0.6735 0.1620 0.0756 0.084 Uiso 1 1 calc R U . . .
H2YB H 0.6952 0.1929 0.0481 0.084 Uiso 1 1 calc R U . . .
H2YC H 0.7216 0.1860 0.1144 0.084 Uiso 1 1 calc R U . . .
N1H N 0.3849(4) 0.2218(3) 1.1623(4) 0.047(3) Uiso 0.7 1 d D U P G 1
C1H C 0.3922(10) 0.2033(4) 1.1311(7) 0.136(6) Uiso 0.7 1 d D U P G 1
C2H C 0.4131(10) 0.1731(4) 1.1098(8) 0.109(6) Uiso 0.7 1 d D U P G 1
H2H1 H 0.4167 0.1774 1.0723 0.164 Uiso 0.7 1 calc R U P G 1
H2H2 H 0.3854 0.1554 1.1073 0.164 Uiso 0.7 1 calc R U P G 1
H2H3 H 0.4508 0.1669 1.1358 0.164 Uiso 0.7 1 calc R U P G 1
N1H' N 0.4151(18) 0.1324(8) 1.0910(16) 0.120(10) Uiso 0.3 1 d D U P H 2
C1H' C 0.407(2) 0.1592(8) 1.0972(16) 0.103(10) Uiso 0.3 1 d D U P H 2
C2H' C 0.395(2) 0.1948(8) 1.091(2) 0.111(11) Uiso 0.3 1 d D U P H 2
H2H4 H 0.4298 0.2077 1.1099 0.167 Uiso 0.3 1 d R U P H 2
H2H5 H 0.3650 0.1998 1.1084 0.167 Uiso 0.3 1 d R U P H 2
H2H6 H 0.3814 0.2004 1.0510 0.167 Uiso 0.3 1 d R U P H 2
N1J N 0.7247(4) 0.3336(2) 0.2430(4) 0.070(3) Uiso 1 1 d D . . . .
C1J C 0.7700(4) 0.3256(3) 0.2666(4) 0.068(3) Uiso 1 1 d D . . . .
C2J C 0.8288(4) 0.3149(4) 0.2999(6) 0.115(5) Uiso 1 1 d D . . . .
H2JA H 0.8555 0.3197 0.2783 0.173 Uiso 1 1 d R U . . .
H2JB H 0.8290 0.2914 0.3073 0.173 Uiso 1 1 d R U . . .
H2JC H 0.8411 0.3268 0.3358 0.173 Uiso 1 1 d R U . . .
C1F C 0.5216(4) 0.1531(2) 0.7892(5) 0.084(3) Uiso 0.85 1 d D U P I 1
H1F H 0.5381 0.1590 0.8300 0.100 Uiso 0.85 1 calc R U P I 1
Cl1F Cl 0.48205(19) 0.18734(8) 0.75175(17) 0.0672(11) Uani 0.85 1 d D U P I 1
Cl2F Cl 0.57878(16) 0.14291(9) 0.76305(16) 0.0903(11) Uani 0.85 1 d D U P I 1
Cl3F Cl 0.4733(2) 0.11983(9) 0.78307(18) 0.1001(13) Uani 0.85 1 d D U P I 1
C1Z C 0.4707(7) 0.1483(5) 0.7510(9) 0.070(5) Uiso 0.15 1 d D U P J 2
H1Z H 0.4710 0.1392 0.7138 0.084 Uiso 0.15 1 calc R U P J 2
Cl1Z Cl 0.4183(7) 0.1264(4) 0.7741(9) 0.080(5) Uani 0.15 1 d D U P J 2
Cl2Z Cl 0.4521(8) 0.1899(4) 0.7422(11) 0.069(6) Uani 0.15 1 d D U P J 2
Cl3Z Cl 0.5397(6) 0.1420(4) 0.8009(8) 0.072(5) Uani 0.15 1 d D U P J 2
C1D C 0.3431(6) 0.2064(3) 0.3075(8) 0.052(4) Uiso 0.25 1 d D U P K 1
H1D H 0.3575 0.2021 0.2747 0.063 Uiso 0.25 1 calc R U P K 1
Cl1D Cl 0.3563(5) 0.2479(2) 0.3304(4) 0.054(3) Uani 0.25 1 d D U P K 1
Cl2D Cl 0.3768(5) 0.1795(3) 0.3647(5) 0.077(3) Uani 0.25 1 d D U P K 1
Cl3D Cl 0.2665(4) 0.2015(2) 0.2876(4) 0.047(2) Uani 0.25 1 d D U P K 1
N1D' N 0.3446(7) 0.1889(4) 0.3885(7) 0.108(5) Uiso 0.75 1 d . U P L 2
C1D' C 0.3423(11) 0.2080(7) 0.3556(11) 0.139(6) Uiso 0.75 1 d . U P L 2
C2D' C 0.3210(11) 0.2310(7) 0.3106(11) 0.153(8) Uiso 0.75 1 d . U P L 2
H2DA H 0.3250 0.2532 0.3261 0.230 Uiso 0.75 1 calc R U P L 2
H2DB H 0.2802 0.2265 0.2908 0.230 Uiso 0.75 1 calc R U P L 2
H2DC H 0.3434 0.2291 0.2840 0.230 Uiso 0.75 1 calc R U P L 2
N1G N 0.4294(8) 0.0943(5) 0.0632(9) 0.073(6) Uiso 0.4 1 d D U P M 1
C1G C 0.3946(9) 0.0790(8) 0.0325(13) 0.116(8) Uiso 0.4 1 d D U P M 1
C2G C 0.3368(10) 0.0646(7) 0.0036(11) 0.083(8) Uiso 0.4 1 d D U P M 1
H2G1 H 0.3414 0.0418 -0.0062 0.125 Uiso 0.4 1 calc R U P M 1
H2G2 H 0.3181 0.0771 -0.0309 0.125 Uiso 0.4 1 calc R U P M 1
H2G3 H 0.3129 0.0656 0.0288 0.125 Uiso 0.4 1 calc R U P M 1
N1G' N 0.4752(7) 0.0074(4) 0.0036(7) 0.100(5) Uiso 0.6 1 d D U P N 2
C1G' C 0.4434(8) 0.0222(4) 0.0189(7) 0.089(5) Uiso 0.6 1 d D U P N 2
C2G' C 0.4074(8) 0.0330(5) 0.0539(8) 0.085(5) Uiso 0.6 1 d D U P N 2
H2GA H 0.3666 0.0327 0.0311 0.128 Uiso 0.6 1 calc R U P N 2
H2GB H 0.4185 0.0553 0.0677 0.128 Uiso 0.6 1 calc R U P N 2
H2GC H 0.4134 0.0182 0.0861 0.128 Uiso 0.6 1 calc R U P N 2
C1E C 0.8246(13) 0.0942(8) 0.9566(13) 0.114(4) Uiso 0.5 1 d . U P O 1
H1E H 0.8267 0.1096 0.9884 0.137 Uiso 0.5 1 calc R U P O 1
Cl1E Cl 0.8122(4) 0.1194(2) 0.8971(4) 0.110(3) Uani 0.5 1 d . U P O 1
Cl2E Cl 0.7709(5) 0.0698(2) 0.9547(4) 0.135(3) Uani 0.5 1 d . U P O 1
Cl3E Cl 0.8918(4) 0.0757(2) 0.9752(5) 0.142(3) Uani 0.5 1 d . U P O 1
N1O N 0.8943(10) 0.0481(5) 0.9763(9) 0.106(7) Uiso 0.5 1 d D U P P 2
C1O C 0.9031(13) 0.0662(6) 0.9457(10) 0.098(7) Uiso 0.5 1 d D U P P 2
C2O C 0.9168(10) 0.0934(5) 0.9127(9) 0.081(6) Uiso 0.5 1 d D U P P 2
H2O1 H 0.9442 0.1084 0.9382 0.122 Uiso 0.5 1 calc R U P P 2
H2O2 H 0.8813 0.1053 0.8930 0.122 Uiso 0.5 1 calc R U P P 2
H2O3 H 0.9341 0.0846 0.8850 0.122 Uiso 0.5 1 calc R U P P 2
N1O' N 0.7889(10) 0.1218(7) 0.9139(10) 0.081(7) Uiso 0.5 1 d . U P Q 2
C1O' C 0.7717(9) 0.1032(6) 0.9345(9) 0.059(5) Uiso 0.5 1 d . U P Q 2
C2O' C 0.7413(10) 0.0810(5) 0.9570(9) 0.053(6) Uiso 0.5 1 d . U P Q 2
H2O4 H 0.7225 0.0927 0.9810 0.080 Uiso 0.5 1 calc R U P Q 2
H2O5 H 0.7681 0.0647 0.9797 0.080 Uiso 0.5 1 calc R U P Q 2
H2O6 H 0.7119 0.0701 0.9263 0.080 Uiso 0.5 1 calc R U P Q 2

loop_
_atom_site_aniso_label
_atom_site_aniso_U_11
_atom_site_aniso_U_22
_atom_site_aniso_U_33
_atom_site_aniso_U_23
_atom_site_aniso_U_13
_atom_site_aniso_U_12
N1 0.074(6) 0.031(5) 0.124(8) 0.009(6) 0.070(6) 0.008(5)
N2 0.054(6) 0.019(4) 0.059(5) 0.009(4) 0.026(5) 0.004(5)
N3 0.092(7) 0.025(4) 0.038(6) -0.006(4) 0.025(5) 0.002(5)
N4 0.138(10) 0.034(6) 0.093(9) 0.000(6) 0.087(8) 0.002(6)
N5 0.045(5) 0.028(4) 0.033(6) -0.004(3) 0.004(4) -0.007(4)
N6 0.042(5) 0.031(4) 0.037(5) -0.008(4) 0.004(5) -0.005(4)
N7 0.041(5) 0.027(4) 0.046(5) 0.004(4) 0.006(4) 0.001(4)
N8 0.042(5) 0.016(4) 0.042(5) 0.006(4) 0.005(4) -0.001(4)
N9 0.036(6) 0.035(4) 0.043(5) 0.006(4) 0.005(4) 0.000(4)
N10 0.035(5) 0.039(5) 0.052(5) 0.005(4) 0.016(5) -0.002(4)
N11 0.045(5) 0.021(5) 0.054(5) 0.002(4) 0.018(4) 0.008(4)
N12 0.048(5) 0.019(5) 0.042(6) -0.002(4) 0.015(4) -0.003(4)
N13 0.050(6) 0.030(5) 0.059(5) 0.004(4) 0.014(4) 0.010(5)
N14 0.046(5) 0.023(5) 0.048(6) 0.011(4) 0.006(4) 0.000(4)
N15 0.037(5) 0.033(4) 0.040(5) 0.002(4) -0.006(4) -0.001(4)
N16 0.044(5) 0.029(5) 0.066(6) 0.012(4) 0.018(6) 0.008(4)
C1 0.133(11) 0.022(6) 0.172(13) 0.030(7) 0.116(11) 0.023(7)
C2 0.096(6) 0.087(6) 0.108(6) 0.004(5) 0.047(5) 0.006(4)
C3 0.102(10) 0.033(7) 0.187(15) 0.035(8) 0.084(10) 0.033(7)
C4 0.063(8) 0.035(7) 0.120(10) 0.018(7) 0.043(8) 0.001(6)
C5 0.049(8) 0.037(7) 0.085(8) 0.014(6) 0.032(6) 0.009(5)
C6 0.040(6) 0.032(6) 0.074(7) 0.011(5) 0.013(6) 0.001(6)
C7 0.050(7) 0.031(7) 0.108(9) 0.007(6) 0.029(6) -0.011(6)
C8 0.051(7) 0.046(8) 0.074(7) 0.018(6) 0.018(6) -0.008(6)
C9 0.050(7) 0.038(7) 0.053(7) 0.014(5) 0.009(6) -0.005(6)
C10 0.054(7) 0.032(7) 0.063(7) 0.010(5) 0.020(5) -0.011(6)
C11 0.055(7) 0.039(7) 0.059(7) 0.019(5) 0.021(6) -0.004(6)
C12 0.048(7) 0.043(9) 0.058(7) 0.025(6) 0.005(5) -0.005(6)
C13 0.072(8) 0.043(9) 0.057(7) 0.013(6) 0.008(6) -0.009(6)
C14 0.060(7) 0.041(6) 0.111(10) 0.023(7) 0.019(7) 0.000(6)
C15 0.044(7) 0.041(7) 0.060(7) 0.004(6) 0.023(6) 0.006(7)
C16 0.054(8) 0.031(6) 0.070(7) 0.013(5) 0.023(6) 0.002(6)
C17 0.058(8) 0.029(6) 0.059(7) 0.006(5) 0.027(6) 0.000(5)
C18 0.045(7) 0.038(7) 0.047(6) 0.000(5) 0.022(5) 0.004(6)
C19 0.051(7) 0.025(6) 0.049(7) -0.004(5) 0.017(5) -0.006(5)
C20 0.046(6) 0.028(6) 0.053(7) 0.001(6) 0.023(5) -0.002(5)
C21 0.042(6) 0.035(7) 0.048(7) 0.004(5) 0.023(5) 0.000(5)
C22 0.051(6) 0.023(6) 0.048(6) -0.004(5) 0.023(5) -0.007(5)
C23 0.031(5) 0.021(6) 0.057(7) -0.002(6) 0.018(5) -0.002(4)
C24 0.049(6) 0.033(7) 0.040(7) 0.001(5) 0.008(5) 0.004(5)
C25 0.057(7) 0.029(6) 0.044(6) -0.006(6) 0.019(5) 0.002(5)
C26 0.033(6) 0.034(8) 0.044(6) 0.005(5) 0.009(5) 0.002(5)
C27 0.041(6) 0.022(7) 0.045(6) -0.001(5) 0.005(5) 0.000(5)
C28 0.065(7) 0.025(5) 0.071(7) -0.003(5) 0.023(6) 0.004(5)
C29 0.066(8) 0.025(6) 0.064(9) -0.003(5) 0.029(8) 0.005(5)
C30 0.079(8) 0.035(6) 0.064(8) -0.009(6) 0.007(8) -0.003(6)
C31 0.155(14) 0.039(7) 0.045(8) -0.001(6) 0.030(9) -0.002(8)
C32 0.127(12) 0.028(6) 0.057(9) -0.011(6) 0.039(8) -0.012(7)
C33 0.169(13) 0.027(7) 0.057(8) -0.011(6) 0.057(9) -0.019(8)
C34 0.133(11) 0.032(7) 0.044(7) -0.003(5) 0.044(7) -0.007(8)
C35 0.113(10) 0.030(7) 0.063(7) -0.002(6) 0.043(7) -0.016(7)
C36 0.102(10) 0.029(7) 0.066(7) 0.005(5) 0.043(7) -0.001(7)
C37 0.098(9) 0.022(7) 0.051(7) -0.005(5) 0.030(6) 0.003(7)
C38 0.118(10) 0.024(7) 0.056(7) 0.001(5) 0.039(7) 0.000(7)
C39 0.141(12) 0.036(8) 0.059(7) 0.003(6) 0.060(8) 0.003(7)
C40 0.081(8) 0.043(9) 0.052(7) 0.006(6) 0.032(6) 0.003(6)
C41 0.062(7) 0.046(9) 0.044(6) 0.009(6) 0.022(5) 0.007(6)
C42 0.208(16) 0.057(8) 0.062(9) -0.013(6) 0.062(9) -0.033(9)
C43 0.174(16) 0.020(7) 0.099(12) -0.011(8) 0.093(13) -0.017(9)
C44 0.21(2) 0.043(9) 0.111(13) -0.035(9) 0.110(15) -0.049(11)
C45 0.19(2) 0.069(11) 0.173(19) -0.037(12) 0.140(17) -0.039(13)
C46 0.096(5) 0.061(5) 0.089(5) -0.005(4) 0.051(4) 0.000(4)
C47 0.110(7) 0.043(6) 0.113(8) -0.004(6) 0.076(6) 0.007(6)
C48 0.103(12) 0.046(9) 0.159(15) 0.017(11) 0.100(12) 0.013(8)
C49 0.132(12) 0.039(9) 0.159(14) 0.006(9) 0.114(11) 0.000(8)
C50 0.095(10) 0.057(10) 0.130(13) 0.013(9) 0.089(10) 0.007(7)
C51 0.070(9) 0.055(10) 0.143(14) 0.020(10) 0.077(10) 0.008(7)
C52 0.074(9) 0.057(10) 0.147(12) 0.037(9) 0.073(8) 0.013(7)
C53 0.093(11) 0.051(11) 0.176(17) 0.038(10) 0.102(12) 0.026(8)
C54 0.072(9) 0.043(10) 0.123(11) 0.022(7) 0.059(8) 0.003(6)
C55 0.062(8) 0.046(9) 0.109(10) 0.019(7) 0.053(7) 0.001(6)
C56 0.216(17) 0.043(8) 0.248(19) 0.014(9) 0.195(17) 0.032(9)
C57 0.034(6) 0.016(5) 0.047(7) -0.004(5) 0.007(6) -0.003(4)
C58 0.033(6) 0.029(5) 0.054(7) -0.010(5) 0.014(6) -0.007(4)
C59 0.051(7) 0.034(6) 0.039(6) -0.007(5) 0.009(6) 0.001(5)
C60 0.039(7) 0.029(6) 0.042(7) -0.001(5) 0.006(5) -0.005(5)
C61 0.042(7) 0.040(6) 0.043(6) -0.001(5) 0.005(5) -0.004(5)
C62 0.047(6) 0.033(6) 0.030(5) 0.007(4) 0.008(5) -0.008(6)
C63 0.047(7) 0.031(7) 0.050(6) 0.006(5) 0.011(5) -0.013(5)
C64 0.067(8) 0.037(7) 0.052(7) 0.012(5) 0.013(6) -0.005(6)
C65 0.058(8) 0.036(7) 0.042(6) 0.007(5) 0.005(5) -0.003(7)
C66 0.061(8) 0.042(8) 0.058(7) 0.019(6) 0.005(6) -0.007(6)
C67 0.054(7) 0.044(7) 0.048(6) 0.014(5) 0.012(5) 0.002(6)
C68 0.068(8) 0.035(8) 0.056(7) 0.003(6) 0.012(6) -0.005(6)
C69 0.072(8) 0.053(10) 0.051(7) 0.017(7) 0.016(6) 0.001(7)
C70 0.059(7) 0.068(7) 0.042(7) 0.000(5) 0.009(5) -0.012(6)
C71 0.051(7) 0.048(6) 0.047(7) -0.003(5) 0.023(7) -0.014(6)
C72 0.054(8) 0.059(7) 0.052(7) -0.014(6) 0.013(7) -0.019(6)
C73 0.059(8) 0.047(6) 0.058(7) -0.023(6) 0.024(7) -0.012(6)
C74 0.050(8) 0.024(5) 0.057(8) -0.003(5) 0.015(6) -0.002(5)
C75 0.045(7) 0.024(6) 0.058(7) -0.004(5) 0.015(6) 0.006(5)
C76 0.041(6) 0.026(6) 0.046(7) -0.005(5) 0.007(5) 0.003(5)
C77 0.046(6) 0.036(7) 0.052(6) -0.006(6) 0.017(5) -0.004(5)
C78 0.039(6) 0.032(7) 0.055(8) 0.002(5) 0.015(5) 0.005(5)
C79 0.036(6) 0.020(6) 0.050(7) 0.003(6) 0.009(5) 0.010(4)
C80 0.040(6) 0.035(7) 0.052(6) -0.008(6) 0.012(5) -0.003(5)
C81 0.046(6) 0.026(6) 0.053(7) 0.008(5) 0.012(6) 0.007(5)
C82 0.045(6) 0.028(8) 0.042(6) 0.008(5) 0.015(5) 0.007(5)
C83 0.037(6) 0.039(8) 0.037(6) 0.008(5) 0.010(5) 0.005(5)
C84 0.044(6) 0.038(6) 0.072(7) -0.008(5) 0.014(5) 0.003(5)
C85 0.043(6) 0.023(6) 0.051(6) -0.009(5) 0.004(6) 0.001(5)
C86 0.061(7) 0.040(7) 0.059(7) -0.012(6) 0.013(6) 0.008(6)
C87 0.073(8) 0.029(6) 0.047(7) 0.002(5) 0.004(6) 0.013(6)
C88 0.050(7) 0.027(6) 0.050(7) -0.008(5) 0.000(6) -0.007(6)
C89 0.050(7) 0.020(6) 0.048(6) 0.005(5) 0.002(6) -0.002(5)
C90 0.045(6) 0.027(6) 0.035(6) 0.007(4) 0.001(5) -0.003(6)
C91 0.043(7) 0.033(7) 0.047(6) -0.002(5) 0.001(5) 0.007(5)
C92 0.034(6) 0.043(7) 0.041(6) -0.001(5) 0.007(5) -0.006(5)
C93 0.046(7) 0.020(6) 0.036(5) 0.000(4) 0.015(5) -0.007(5)
C94 0.073(8) 0.040(7) 0.050(6) -0.017(5) 0.029(6) 0.002(6)
C95 0.051(7) 0.047(7) 0.053(6) -0.004(5) 0.026(6) -0.009(5)
C96 0.035(6) 0.042(9) 0.044(6) 0.005(6) 0.013(5) -0.004(5)
C97 0.058(7) 0.029(8) 0.046(6) -0.004(5) 0.022(5) -0.006(5)
C98 0.073(8) 0.037(6) 0.060(7) 0.007(5) 0.000(6) 0.001(5)
C99 0.066(8) 0.024(6) 0.047(6) 0.001(5) 0.013(6) -0.006(6)
C100 0.068(8) 0.027(6) 0.058(7) 0.014(5) -0.004(6) -0.010(6)
C101 0.057(8) 0.031(7) 0.046(6) 0.002(5) -0.001(6) -0.013(5)
C102 0.054(8) 0.020(6) 0.048(6) 0.004(5) 0.016(6) 0.005(6)
C103 0.047(6) 0.023(5) 0.047(6) -0.002(5) 0.019(5) -0.007(5)
C104 0.035(6) 0.022(6) 0.052(7) -0.004(6) 0.017(5) -0.008(4)
C105 0.049(6) 0.029(6) 0.054(8) -0.003(5) 0.020(5) 0.004(5)
C106 0.071(7) 0.028(6) 0.059(7) 0.003(6) 0.036(6) -0.001(5)
C107 0.064(7) 0.022(7) 0.064(8) 0.002(6) 0.036(6) 0.012(5)
C108 0.060(7) 0.026(6) 0.059(8) 0.010(5) 0.028(6) 0.008(5)
C109 0.045(6) 0.024(6) 0.043(6) 0.004(5) 0.016(5) 0.003(5)
C110 0.070(8) 0.044(9) 0.063(7) 0.004(6) 0.031(6) 0.001(6)
C111 0.075(8) 0.034(8) 0.072(8) 0.003(6) 0.039(6) 0.007(6)
C112 0.045(6) 0.033(5) 0.061(6) -0.001(5) 0.016(5) 0.001(5)
C113 0.055(8) 0.025(5) 0.034(6) 0.003(5) 0.009(6) 0.005(5)
C114 0.059(8) 0.036(6) 0.042(6) 0.009(5) 0.010(7) 0.010(5)
C115 0.045(6) 0.035(6) 0.060(8) 0.000(5) 0.004(6) 0.004(5)
C116 0.052(8) 0.027(5) 0.047(7) 0.008(5) 0.008(6) 0.009(5)
C117 0.036(6) 0.034(6) 0.048(6) 0.004(5) 0.004(5) 0.001(5)
C118 0.035(6) 0.028(6) 0.051(7) 0.005(5) 0.004(5) -0.011(5)
C119 0.076(8) 0.052(7) 0.069(8) 0.029(6) 0.041(6) 0.023(6)
C120 0.088(9) 0.060(8) 0.069(8) 0.037(7) 0.032(7) 0.027(7)
C121 0.061(7) 0.041(7) 0.062(8) 0.016(6) 0.023(6) 0.022(6)
C122 0.055(7) 0.031(6) 0.052(7) 0.013(5) 0.020(5) 0.015(5)
C123 0.057(7) 0.033(6) 0.042(6) 0.001(5) 0.017(6) -0.001(6)
C124 0.070(8) 0.065(8) 0.052(7) 0.016(7) 0.026(6) 0.026(8)
C125 0.076(8) 0.059(8) 0.064(7) 0.036(7) 0.029(6) 0.040(8)
C126 0.051(7) 0.038(6) 0.062(7) 0.008(5) 0.013(6) 0.004(5)
C127 0.038(7) 0.025(5) 0.059(7) 0.014(5) 0.015(6) 0.004(5)
C128 0.042(7) 0.047(6) 0.064(8) 0.009(6) 0.017(6) 0.001(5)
C129 0.049(8) 0.048(7) 0.061(8) -0.001(6) 0.021(6) 0.010(5)
C130 0.045(8) 0.035(6) 0.054(7) 0.008(5) 0.023(6) 0.009(5)
C131 0.043(6) 0.036(6) 0.045(6) -0.003(5) 0.012(5) 0.009(5)
C132 0.046(7) 0.032(7) 0.044(6) -0.001(5) 0.017(6) 0.006(5)
C133 0.047(6) 0.047(7) 0.048(6) 0.005(6) 0.018(5) 0.015(6)
C134 0.050(8) 0.038(6) 0.053(6) 0.004(6) 0.027(6) 0.001(6)
C135 0.054(8) 0.037(7) 0.042(6) 0.010(5) 0.022(6) 0.014(6)
C136 0.047(6) 0.042(7) 0.043(6) 0.005(5) 0.016(5) 0.003(6)
C137 0.051(7) 0.032(6) 0.046(6) 0.002(5) 0.017(6) -0.004(6)
C138 0.051(7) 0.046(7) 0.054(7) -0.002(6) 0.029(6) 0.000(6)
C139 0.043(4) 0.039(4) 0.043(4) 0.003(4) 0.013(4) 0.001(4)
C140 0.064(7) 0.048(6) 0.060(7) 0.002(5) 0.030(6) 0.011(5)
C141 0.042(6) 0.028(7) 0.046(6) -0.002(5) 0.010(5) 0.005(5)
C142 0.048(7) 0.039(7) 0.056(7) -0.011(5) 0.018(5) 0.006(5)
C143 0.061(7) 0.021(6) 0.062(7) -0.005(5) 0.017(6) -0.001(5)
C144 0.049(6) 0.019(6) 0.046(6) -0.002(5) 0.012(5) -0.004(5)
C145 0.038(6) 0.018(5) 0.055(7) 0.005(5) 0.011(5) 0.003(5)
C146 0.042(6) 0.024(5) 0.039(7) -0.002(5) 0.009(5) -0.007(5)
C147 0.037(6) 0.050(7) 0.040(7) -0.008(5) 0.005(5) 0.012(5)
C148 0.048(6) 0.048(6) 0.036(6) -0.002(5) 0.013(6) 0.004(6)
C149 0.039(6) 0.024(5) 0.046(7) 0.013(5) 0.008(5) 0.004(5)
C150 0.046(6) 0.040(6) 0.047(7) 0.012(5) 0.015(5) 0.009(5)
C151 0.043(6) 0.038(6) 0.045(6) 0.008(5) 0.020(5) 0.004(5)
C152 0.042(6) 0.047(7) 0.048(6) 0.001(6) 0.016(6) -0.005(7)
C153 0.034(6) 0.042(7) 0.051(7) -0.005(6) 0.012(6) -0.011(6)
C154 0.061(7) 0.026(6) 0.065(7) 0.000(5) 0.011(6) -0.003(5)
C155 0.041(6) 0.030(6) 0.041(7) 0.006(6) 0.015(5) 0.004(5)
C156 0.058(7) 0.021(5) 0.056(7) 0.004(6) 0.017(6) -0.002(5)
C157 0.066(7) 0.034(7) 0.050(7) 0.016(6) 0.023(6) 0.007(5)
C158 0.045(6) 0.032(7) 0.042(7) 0.004(5) 0.019(5) 0.000(5)
C159 0.062(7) 0.027(6) 0.050(7) 0.005(5) 0.027(5) 0.001(5)
C160 0.048(7) 0.026(7) 0.049(6) -0.001(5) 0.022(5) 0.001(5)
C161 0.067(8) 0.024(6) 0.044(6) 0.004(4) 0.025(6) 0.010(6)
C162 0.055(6) 0.034(7) 0.050(6) 0.008(5) 0.027(5) 0.003(6)
C163 0.063(8) 0.023(7) 0.041(6) -0.002(4) 0.021(6) 0.004(6)
C164 0.073(9) 0.019(6) 0.054(7) -0.005(5) 0.027(6) -0.003(6)
C165 0.057(7) 0.037(7) 0.041(6) -0.005(5) 0.013(5) 0.000(6)
C166 0.067(7) 0.028(7) 0.065(7) -0.001(5) 0.036(6) 0.000(6)
C167 0.090(8) 0.029(8) 0.067(8) -0.007(5) 0.044(6) 0.000(7)
C168 0.071(7) 0.044(6) 0.055(7) 0.011(5) 0.020(6) 0.007(5)
C169 0.061(8) 0.031(8) 0.062(7) 0.011(5) 0.013(6) 0.014(6)
C170 0.076(9) 0.053(9) 0.079(8) 0.009(6) 0.038(7) 0.019(7)
C171 0.079(9) 0.033(7) 0.082(8) -0.001(6) 0.027(7) 0.010(7)
C172 0.053(7) 0.024(6) 0.053(6) 0.008(5) 0.009(5) 0.004(6)
C173 0.055(7) 0.020(6) 0.047(7) 0.012(5) -0.005(5) 0.002(5)
C174 0.057(7) 0.030(6) 0.045(7) 0.003(5) 0.013(6) 0.007(5)
C175 0.060(7) 0.031(6) 0.040(6) 0.009(5) 0.009(6) -0.001(6)
C176 0.059(7) 0.042(6) 0.051(7) 0.004(6) 0.016(6) 0.009(6)
C177 0.057(7) 0.029(6) 0.050(7) 0.021(5) 0.010(6) 0.017(6)
C178 0.068(8) 0.048(7) 0.066(7) 0.023(6) 0.029(7) 0.021(6)
C179 0.053(7) 0.041(6) 0.050(7) 0.004(6) 0.014(6) 0.013(6)
C180 0.065(8) 0.061(8) 0.064(7) 0.021(7) 0.033(6) 0.019(7)
C181 0.067(8) 0.069(8) 0.063(7) 0.018(7) 0.036(7) 0.016(8)
C182 0.064(7) 0.036(6) 0.061(7) 0.007(5) -0.007(6) -0.004(5)
C183 0.056(7) 0.030(6) 0.051(7) 0.011(6) 0.005(5) -0.001(5)
C184 0.085(8) 0.032(6) 0.068(8) 0.018(7) 0.017(7) -0.010(6)
C185 0.074(8) 0.043(7) 0.052(8) 0.020(6) 0.012(6) -0.011(6)
C186 0.047(6) 0.038(7) 0.043(7) 0.016(5) 0.009(5) 0.002(5)
C187 0.051(7) 0.038(6) 0.041(6) 0.006(5) 0.009(5) -0.009(5)
C188 0.043(7) 0.036(7) 0.041(6) 0.006(5) 0.005(5) -0.005(5)
C189 0.040(6) 0.046(7) 0.046(6) 0.005(5) 0.007(5) -0.005(6)
C190 0.050(7) 0.033(6) 0.048(6) 0.003(5) 0.015(6) -0.002(6)
C191 0.035(7) 0.037(7) 0.044(6) 0.014(5) 0.011(5) 0.007(6)
C192 0.048(6) 0.037(7) 0.044(6) 0.008(5) 0.015(5) -0.007(6)
C193 0.055(8) 0.032(6) 0.041(6) 0.011(5) 0.016(6) -0.004(6)
C194 0.044(6) 0.043(7) 0.043(6) -0.002(6) 0.021(5) -0.009(6)
C195 0.043(6) 0.038(7) 0.041(6) 0.003(6) 0.015(5) -0.004(6)
C196 0.072(7) 0.055(7) 0.056(7) 0.016(5) 0.023(6) 0.001(6)
C197 0.060(8) 0.035(6) 0.040(7) 0.015(5) 0.017(7) 0.004(5)
C198 0.068(8) 0.063(7) 0.039(7) 0.020(5) -0.006(7) -0.010(6)
C199 0.050(8) 0.067(8) 0.068(10) 0.018(6) -0.011(6) -0.015(6)
C200 0.053(8) 0.040(6) 0.043(7) 0.015(5) 0.000(6) 0.006(6)
C201 0.044(6) 0.038(6) 0.048(6) 0.011(6) -0.001(6) 0.001(5)
C202 0.036(6) 0.028(6) 0.052(7) 0.008(5) 0.005(5) -0.006(5)
C203 0.058(7) 0.026(6) 0.045(6) 0.004(5) 0.005(5) -0.004(6)
C204 0.060(7) 0.028(6) 0.051(7) -0.009(5) 0.015(6) -0.003(5)
C205 0.040(7) 0.024(6) 0.049(7) 0.001(5) 0.006(6) -0.002(5)
C206 0.051(7) 0.032(6) 0.049(6) 0.010(5) 0.006(5) -0.006(5)
C207 0.035(6) 0.047(7) 0.073(8) -0.001(6) 0.012(6) -0.009(6)
C208 0.039(6) 0.032(6) 0.049(6) -0.003(6) 0.010(6) -0.005(6)
C209 0.032(6) 0.033(6) 0.044(6) 0.004(6) -0.001(5) 0.003(6)
C210 0.050(7) 0.053(7) 0.065(7) 0.012(6) -0.006(6) -0.010(5)
C211 0.035(7) 0.037(6) 0.053(7) 0.016(6) -0.002(6) -0.003(6)
C212 0.053(9) 0.049(7) 0.079(9) 0.027(7) 0.008(6) 0.006(6)
C213 0.053(9) 0.043(7) 0.083(9) 0.016(7) 0.021(7) 0.011(6)
C214 0.045(8) 0.048(7) 0.056(8) 0.022(6) 0.005(7) 0.007(6)
C215 0.046(7) 0.044(7) 0.076(8) 0.009(6) 0.021(6) 0.016(6)
C216 0.042(7) 0.048(8) 0.065(8) 0.007(6) 0.022(7) 0.015(6)
C217 0.039(6) 0.066(8) 0.064(7) 0.017(7) 0.018(5) 0.007(7)
C218 0.043(7) 0.052(8) 0.060(7) 0.012(6) 0.015(6) 0.003(6)
C219 0.070(9) 0.039(8) 0.059(8) 0.020(6) 0.037(7) 0.015(7)
C220 0.063(7) 0.036(7) 0.048(6) 0.007(6) 0.023(5) 0.008(6)
C221 0.058(8) 0.036(7) 0.065(7) -0.003(6) 0.033(7) -0.001(6)
C222 0.067(8) 0.060(9) 0.068(8) 0.001(7) 0.039(6) -0.007(7)
C223 0.065(8) 0.062(10) 0.081(8) 0.005(7) 0.050(7) 0.001(7)
C224 0.068(8) 0.062(7) 0.105(9) 0.019(7) 0.040(7) 0.022(6)
N1B 0.039(5) 0.022(4) 0.037(5) 0.008(4) 0.010(4) 0.009(4)
N2B 0.041(5) 0.028(5) 0.030(5) 0.009(4) 0.014(4) 0.005(4)
O1B 0.042(4) 0.027(3) 0.039(4) 0.014(3) 0.008(3) 0.008(3)
O2B 0.038(4) 0.025(3) 0.043(4) 0.010(3) 0.011(3) 0.009(3)
C1B 0.052(7) 0.038(6) 0.045(6) 0.016(5) 0.017(6) 0.014(6)
C2B 0.052(7) 0.056(7) 0.052(7) 0.018(6) 0.026(6) 0.022(6)
C3B 0.045(7) 0.028(6) 0.038(6) 0.008(5) 0.013(5) 0.010(5)
C4B 0.048(7) 0.028(5) 0.041(6) 0.015(5) 0.019(5) 0.008(5)
C5B 0.038(6) 0.032(6) 0.040(6) 0.000(5) 0.010(5) 0.003(5)
C6B 0.049(6) 0.042(6) 0.031(6) 0.003(6) 0.018(5) 0.008(6)
C7B 0.051(7) 0.043(7) 0.043(6) 0.018(6) 0.015(5) 0.015(6)
C8B 0.043(6) 0.037(6) 0.034(6) 0.010(5) 0.009(5) 0.011(5)
C9B 0.083(8) 0.060(7) 0.052(7) 0.034(6) 0.037(7) 0.044(7)
C10B 0.068(8) 0.057(7) 0.056(8) 0.012(6) 0.035(6) 0.031(6)
C11B 0.053(6) 0.038(6) 0.028(5) 0.009(5) 0.017(6) 0.004(5)
C12B 0.040(6) 0.035(6) 0.038(7) 0.004(5) 0.017(5) 0.006(5)
N1C 0.043(5) 0.015(5) 0.032(4) 0.001(3) 0.005(4) -0.005(4)
N2C 0.059(6) 0.020(5) 0.055(5) 0.000(4) 0.032(5) 0.006(5)
O1C 0.049(4) 0.021(4) 0.047(4) -0.001(3) 0.012(3) -0.008(3)
O2C 0.068(4) 0.017(4) 0.069(4) -0.001(3) 0.039(4) 0.000(3)
C1C 0.039(6) 0.021(6) 0.064(7) -0.007(5) 0.018(5) -0.005(5)
C2C 0.039(6) 0.034(7) 0.065(7) 0.000(5) 0.020(6) -0.007(5)
C3C 0.038(6) 0.022(6) 0.046(6) 0.007(5) 0.004(5) -0.013(5)
C4C 0.070(8) 0.030(7) 0.066(7) -0.018(5) 0.032(6) 0.000(6)
C5C 0.047(6) 0.039(7) 0.057(6) -0.003(5) 0.031(6) -0.007(5)
C6C 0.049(6) 0.026(8) 0.044(6) 0.011(5) 0.014(5) -0.004(5)
C7C 0.063(7) 0.024(8) 0.054(7) 0.003(5) 0.027(5) -0.009(5)
C8C 0.049(6) 0.026(7) 0.051(6) 0.005(5) 0.027(5) 0.005(6)
C9C 0.056(7) 0.023(6) 0.075(7) 0.002(5) 0.037(6) -0.011(5)
C10C 0.058(7) 0.040(7) 0.062(7) 0.006(6) 0.039(6) 0.000(6)
C11C 0.050(6) 0.031(7) 0.056(6) 0.006(5) 0.031(6) 0.003(5)
C12C 0.044(6) 0.024(6) 0.061(6) -0.006(5) 0.019(5) 0.005(5)
Cl1F 0.091(3) 0.047(2) 0.067(2) 0.0013(17) 0.030(2) 0.011(2)
Cl2F 0.087(3) 0.084(2) 0.091(3) -0.015(2) 0.016(2) 0.008(2)
Cl3F 0.126(3) 0.069(2) 0.113(3) 0.010(2) 0.049(3) 0.004(2)
Cl1Z 0.072(7) 0.076(7) 0.105(8) 0.030(6) 0.045(6) 0.034(6)
Cl2Z 0.074(9) 0.068(8) 0.076(8) 0.020(6) 0.038(7) 0.042(7)
Cl3Z 0.071(7) 0.061(7) 0.083(7) 0.013(6) 0.022(6) 0.036(6)
Cl1D 0.067(5) 0.022(4) 0.062(5) 0.000(4) 0.005(4) 0.006(4)
Cl2D 0.069(6) 0.064(5) 0.084(6) 0.032(5) 0.005(5) 0.017(5)
Cl3D 0.040(5) 0.051(5) 0.055(5) 0.014(4) 0.021(4) 0.017(4)
Cl1E 0.127(5) 0.095(5) 0.108(5) 0.025(4) 0.034(4) -0.005(4)
Cl2E 0.143(6) 0.120(5) 0.133(6) 0.029(5) 0.031(5) 0.002(5)
Cl3E 0.158(6) 0.128(6) 0.148(6) 0.021(5) 0.060(5) 0.053(5)

loop_
_atom_type_symbol
_atom_type_description
_atom_type_scat_dispersion_real
_atom_type_scat_dispersion_imag
_atom_type_scat_source
C C 0.0033 0.0016 'International Tables Vol C Tables 4.2.6.8 and 6.1.1.4'
H H 0.0000 0.0000 'International Tables Vol C Tables 4.2.6.8 and 6.1.1.4'
N N 0.0061 0.0033 'International Tables Vol C Tables 4.2.6.8 and 6.1.1.4'
O O 0.0106 0.0060 'International Tables Vol C Tables 4.2.6.8 and 6.1.1.4'
Cl Cl 0.1484 0.1585 'International Tables Vol C Tables 4.2.6.8 and 6.1.1.4'

loop_
_geom_angle_atom_site_label_1
_geom_angle_atom_site_label_2
_geom_angle_atom_site_label_3
_geom_angle
_geom_angle_site_symmetry_3
C1 N1 C4 112.2(9) .
C18 N2 C15 111.1(7) .
C32 N3 C29 111.4(9) .
C43 N4 C46 112.3(12) .
C60 N5 C57 110.6(7) .
C71 N6 C74 111.6(8) .
C85 N7 C88 111.3(7) .
C99 N8 C102 111.1(7) .
C116 N9 C113 111.0(7) .
C127 N10 C130 111.7(7) .
C144 N11 C141 111.1(7) .
C155 N12 C158 110.5(7) .
C169 N13 C172 110.5(8) .
C186 N14 C183 111.7(7) .
C200 N15 C197 110.9(8) .
C211 N16 C214 111.9(8) .
N1 C1 C2 104.5(11) .
N1 C1 C47 125.3(10) .
C2 C1 C47 130.3(11) .
C1 C2 C3 109.8(11) .
C4 C3 C2 107.0(11) .
C3 C4 N1 106.5(10) .
C3 C4 C5 131.5(11) .
N1 C4 C5 122.0(9) .
C15 C5 C4 110.1(9) .
C15 C5 C6 111.7(8) .
C4 C5 C6 112.2(8) .
C15 C5 C14 108.5(8) .
C4 C5 C14 107.1(8) .
C6 C5 C14 107.0(9) .
C7 C6 C11 118.1(9) .
C7 C6 C5 122.9(10) .
C11 C6 C5 118.7(9) .
C6 C7 C8 121.1(10) .
C7 C8 C9 119.4(9) .
C10 C9 C8 120.1(9) .
C10 C9 C12 121.2(10) .
C8 C9 C12 118.7(9) .
C11 C10 C9 120.1(9) .
C10 C11 C6 121.2(9) .
C13 C12 C9 177.7(11) .
C12 C13 C69 179.3(12) .
C16 C15 N2 106.6(8) .
C16 C15 C5 131.3(10) .
N2 C15 C5 122.0(9) .
C15 C16 C17 108.6(8) .
C18 C17 C16 107.2(8) .
N2 C18 C17 106.4(8) .
N2 C18 C19 123.2(8) .
C17 C18 C19 130.4(9) .
C18 C19 C29 112.5(7) .
C18 C19 C28 107.7(7) .
C29 C19 C28 109.0(8) .
C18 C19 C20 110.4(7) .
C29 C19 C20 109.8(7) .
C28 C19 C20 107.3(7) .
C25 C20 C21 117.6(8) .
C25 C20 C19 121.4(8) .
C21 C20 C19 121.0(8) .
C22 C21 C20 121.3(8) .
C21 C22 C23 119.8(8) .
C24 C23 C22 118.7(8) .
C24 C23 C26 120.5(8) .
C22 C23 C26 120.7(8) .
C25 C24 C23 120.0(8) .
C20 C25 C24 122.5(9) .
C27 C26 C23 177.0(9) .
C26 C27 C83 178.1(9) .
N3 C29 C30 106.2(9) .
N3 C29 C19 121.5(9) .
C30 C29 C19 132.0(10) .
C29 C30 C31 107.8(11) .
C32 C31 C30 108.1(10) .
C31 C32 N3 106.6(10) .
C31 C32 C33 130.6(12) .
N3 C32 C33 122.8(13) .
C43 C33 C32 111.6(9) .
C43 C33 C34 111.1(12) .
C32 C33 C34 110.0(10) .
C43 C33 C42 110.3(11) .
C32 C33 C42 108.4(11) .
C34 C33 C42 105.3(9) .
C39 C34 C35 117.1(9) .
C39 C34 C33 121.6(11) .
C35 C34 C33 121.3(12) .
C36 C35 C34 121.1(11) .
C35 C36 C37 121.3(10) .
C38 C37 C36 118.7(9) .
C38 C37 C40 120.7(11) .
C36 C37 C40 120.6(10) .
C37 C38 C39 119.8(11) .
C34 C39 C38 122.0(10) .
C41 C40 C37 177.4(11) .
C40 C41 C97 176.4(11) .
N4 C43 C44 106.3(17) .
N4 C43 C33 122.8(11) .
C44 C43 C33 130.7(19) .
C45 C44 C43 106.6(17) .
C46 C45 C44 111.7(16) .
C45 C46 N4 103.1(14) .
C45 C46 C47 133.4(16) .
N4 C46 C47 123.1(13) .
C46 C47 C1 114.3(11) .
C46 C47 C56 109.8(12) .
C1 C47 C56 108.7(11) .
C46 C47 C48 107.9(11) .
C1 C47 C48 110.9(11) .
C56 C47 C48 104.9(10) .
C53 C48 C49 118.0(13) .
C53 C48 C47 123.6(14) .
C49 C48 C47 118.4(16) .
C50 C49 C48 120.9(15) .
C51 C50 C49 121.2(13) .
C50 C51 C52 119.1(12) .
C50 C51 C54 119.1(13) .
C52 C51 C54 121.6(15) .
C53 C52 C51 117.3(14) .
C48 C53 C52 123.0(14) .
C55 C54 C51 165.0(14) .
C54 C55 C223 172.9(14) .
C58 C57 N5 106.2(8) .
C58 C57 C103 131.1(9) .
N5 C57 C103 122.2(8) .
C57 C58 C59 108.5(8) .
C60 C59 C58 106.7(8) .
C59 C60 N5 108.0(8) .
C59 C60 C61 130.5(9) .
N5 C60 C61 121.5(8) .
C71 C61 C60 111.4(7) .
C71 C61 C62 109.1(8) .
C60 C61 C62 112.1(8) .
C71 C61 C70 108.5(8) .
C60 C61 C70 108.4(8) .
C62 C61 C70 107.1(7) .
C63 C62 C67 117.6(8) .
C63 C62 C61 121.7(8) .
C67 C62 C61 120.7(9) .
C62 C63 C64 121.9(9) .
C65 C64 C63 120.3(10) .
C64 C65 C66 118.2(9) .
C64 C65 C68 121.5(10) .
C66 C65 C68 120.2(10) .
C67 C66 C65 119.7(10) .
C62 C67 C66 122.2(10) .
C69 C68 C65 178.6(11) .
C68 C69 C13 178.6(12) .
N6 C71 C72 105.6(9) .
N6 C71 C61 122.8(9) .
C72 C71 C61 131.4(10) .
C71 C72 C73 107.5(9) .
C74 C73 C72 108.9(9) .
C73 C74 N6 106.4(9) .
C73 C74 C75 131.3(10) .
N6 C74 C75 122.3(8) .
C85 C75 C74 112.3(7) .
C85 C75 C84 109.5(8) .
C74 C75 C84 107.9(8) .
C85 C75 C76 109.7(7) .
C74 C75 C76 111.2(7) .
C84 C75 C76 106.1(7) .
C77 C76 C81 118.1(8) .
C77 C76 C75 121.2(8) .
C81 C76 C75 120.6(8) .
C76 C77 C78 121.3(9) .
C79 C78 C77 119.9(8) .
C78 C79 C80 119.7(8) .
C78 C79 C82 121.0(8) .
C80 C79 C82 119.3(9) .
C79 C80 C81 119.6(9) .
C76 C81 C80 121.2(8) .
C83 C82 C79 177.4(9) .
C82 C83 C27 178.5(10) .
C86 C85 N7 106.4(8) .
C86 C85 C75 130.8(10) .
N7 C85 C75 122.7(8) .
C85 C86 C87 108.1(9) .
C88 C87 C86 108.7(9) .
C87 C88 N7 105.5(9) .
C87 C88 C89 132.5(9) .
N7 C88 C89 122.0(9) .
C99 C89 C88 111.5(7) .
C99 C89 C90 110.9(8) .
C88 C89 C90 110.8(8) .
C99 C89 C98 109.7(8) .
C88 C89 C98 107.1(8) .
C90 C89 C98 106.6(7) .
C95 C90 C91 116.6(8) .
C95 C90 C89 121.9(9) .
C91 C90 C89 121.5(9) .
C90 C91 C92 121.4(9) .
C93 C92 C91 120.8(9) .
C94 C93 C92 118.4(8) .
C94 C93 C96 120.9(9) .
C92 C93 C96 120.7(9) .
C93 C94 C95 120.4(9) .
C90 C95 C94 122.4(9) .
C97 C96 C93 176.0(10) .
C96 C97 C41 177.9(11) .
N8 C99 C100 106.5(8) .
N8 C99 C89 123.4(8) .
C100 C99 C89 130.2(9) .
C99 C100 C101 108.1(8) .
C102 C101 C100 107.3(8) .
C101 C102 N8 107.1(8) .
C101 C102 C103 129.1(9) .
N8 C102 C103 123.8(8) .
C57 C103 C102 111.8(7) .
C57 C103 C112 108.6(7) .
C102 C103 C112 108.6(7) .
C57 C103 C104 108.4(7) .
C102 C103 C104 113.4(7) .
C112 C103 C104 105.7(7) .
C105 C104 C109 118.0(8) .
C105 C104 C103 121.9(8) .
C109 C104 C103 119.8(8) .
C106 C105 C104 121.6(9) .
C105 C106 C107 120.3(9) .
C108 C107 C106 118.7(8) .
C108 C107 C110 117.0(9) .
C106 C107 C110 124.3(9) .
C109 C108 C107 120.1(8) .
C108 C109 C104 121.2(8) .
C111 C110 C107 171.5(11) .
C110 C111 C167 175.6(12) .
C114 C113 N9 105.9(8) .
C114 C113 C159 132.3(9) .
N9 C113 C159 121.6(8) .
C113 C114 C115 108.9(8) .
C116 C115 C114 106.8(9) .
N9 C116 C115 107.3(8) .
N9 C116 C117 122.7(8) .
C115 C116 C117 130.0(10) .
C127 C117 C126 110.5(8) .
C127 C117 C116 109.6(7) .
C126 C117 C116 108.9(8) .
C127 C117 C118 109.2(7) .
C126 C117 C118 107.5(7) .
C116 C117 C118 111.1(8) .
C119 C118 C123 118.0(8) .
C119 C118 C117 120.2(9) .
C123 C118 C117 121.8(8) .
C118 C119 C120 120.9(10) .
C121 C120 C119 121.2(10) .
C120 C121 C122 118.2(9) .
C120 C121 C124 118.8(9) .
C122 C121 C124 122.9(9) .
C123 C122 C121 121.0(9) .
C122 C123 C118 120.6(8) .
C125 C124 C121 177.1(11) .
C124 C125 C181 178.6(14) .
C128 C127 N10 105.9(8) .
C128 C127 C117 130.3(10) .
N10 C127 C117 123.5(8) .
C127 C128 C129 108.2(9) .
C130 C129 C128 109.6(9) .
C129 C130 N10 104.6(8) .
C129 C130 C131 131.9(9) .
N10 C130 C131 123.4(9) .
C130 C131 C141 111.4(7) .
C130 C131 C140 108.8(8) .
C141 C131 C140 108.5(7) .
C130 C131 C132 109.8(7) .
C141 C131 C132 111.6(7) .
C140 C131 C132 106.6(7) .
C137 C132 C133 116.8(8) .
C137 C132 C131 122.7(9) .
C133 C132 C131 120.4(9) .
C134 C133 C132 121.2(9) .
C135 C134 C133 120.8(9) .
C134 C135 C136 118.4(9) .
C134 C135 C138 120.4(9) .
C136 C135 C138 121.2(10) .
C137 C136 C135 120.5(9) .
C136 C137 C132 122.2(9) .
C139 C138 C135 177.3(10) .
C138 C139 C195 177.6(10) .
C142 C141 N11 105.8(8) .
C142 C141 C131 131.0(9) .
N11 C141 C131 123.1(8) .
C141 C142 C143 109.5(8) .
C144 C143 C142 107.1(8) .
C143 C144 N11 106.5(8) .
C143 C144 C145 131.3(9) .
N11 C144 C145 122.2(8) .
C155 C145 C144 111.3(7) .
C155 C145 C146 112.0(7) .
C144 C145 C146 110.3(7) .
C155 C145 C154 108.8(7) .
C144 C145 C154 108.5(7) .
C146 C145 C154 105.7(7) .
C151 C146 C147 117.2(8) .
C151 C146 C145 123.0(8) .
C147 C146 C145 119.7(8) .
C148 C147 C146 122.0(8) .
C149 C148 C147 119.5(8) .
C150 C149 C148 119.4(8) .
C150 C149 C152 121.5(9) .
C148 C149 C152 119.1(9) .
C149 C150 C151 120.3(9) .
C146 C151 C150 121.5(8) .
C153 C152 C149 175.4(10) .
C152 C153 C209 179.3(11) .
N12 C155 C156 106.8(8) .
N12 C155 C145 123.0(8) .
C156 C155 C145 130.2(9) .
C155 C156 C157 108.4(8) .
C158 C157 C156 107.5(8) .
C157 C158 N12 106.8(8) .
C157 C158 C159 131.8(9) .
N12 C158 C159 121.4(8) .
C113 C159 C158 113.3(7) .
C113 C159 C160 110.3(7) .
C158 C159 C160 110.3(8) .
C113 C159 C168 107.7(8) .
C158 C159 C168 108.0(7) .
C160 C159 C168 107.1(7) .
C161 C160 C165 118.4(8) .
C161 C160 C159 122.3(8) .
C165 C160 C159 119.2(9) .
C160 C161 C162 121.9(9) .
C161 C162 C163 119.8(9) .
C164 C163 C162 118.0(9) .
C164 C163 C166 119.0(9) .
C162 C163 C166 123.0(10) .
C163 C164 C165 121.7(9) .
C164 C165 C160 120.1(9) .
C167 C166 C163 174.4(11) .
C166 C167 C111 176.0(12) .
C170 C169 N13 105.6(9) .
C170 C169 C215 130.9(11) .
N13 C169 C215 123.5(9) .
C169 C170 C171 109.7(10) .
C172 C171 C170 107.8(9) .
C171 C172 N13 106.5(9) .
C171 C172 C173 130.9(10) .
N13 C172 C173 122.6(8) .
C183 C173 C172 110.7(7) .
C183 C173 C182 108.7(8) .
C172 C173 C182 108.0(8) .
C183 C173 C174 109.4(8) .
C172 C173 C174 112.5(8) .
C182 C173 C174 107.4(7) .
C179 C174 C175 117.1(8) .
C179 C174 C173 123.1(9) .
C175 C174 C173 119.7(9) .
C174 C175 C176 121.1(9) .
C177 C176 C175 120.9(9) .
C176 C177 C178 118.5(8) .
C176 C177 C180 120.5(9) .
C178 C177 C180 121.0(9) .
C177 C178 C179 120.0(9) .
C174 C179 C178 122.4(9) .
C181 C180 C177 178.6(11) .
C180 C181 C125 179.2(15) .
C184 C183 N14 105.9(9) .
C184 C183 C173 131.5(9) .
N14 C183 C173 122.6(8) .
C183 C184 C185 108.9(9) .
C186 C185 C184 107.6(9) .
N14 C186 C185 105.8(8) .
N14 C186 C187 123.3(8) .
C185 C186 C187 130.7(9) .
C186 C187 C197 112.2(8) .
C186 C187 C188 110.8(7) .
C197 C187 C188 110.3(7) .
C186 C187 C196 108.4(8) .
C197 C187 C196 107.6(8) .
C188 C187 C196 107.3(8) .
C193 C188 C189 116.5(8) .
C193 C188 C187 121.5(8) .
C189 C188 C187 121.7(9) .
C190 C189 C188 121.5(9) .
C191 C190 C189 120.9(9) .
C190 C191 C192 118.4(8) .
C190 C191 C194 119.2(9) .
C192 C191 C194 122.3(9) .
C193 C192 C191 120.1(9) .
C188 C193 C192 122.4(9) .
C195 C194 C191 176.5(9) .
C194 C195 C139 178.3(10) .
C198 C197 N15 105.8(9) .
C198 C197 C187 132.7(9) .
N15 C197 C187 121.3(9) .
C197 C198 C199 109.4(9) .
C200 C199 C198 107.7(9) .
N15 C200 C199 106.1(9) .
N15 C200 C201 123.4(9) .
C199 C200 C201 130.5(10) .
C211 C201 C200 110.7(7) .
C211 C201 C210 108.7(8) .
C200 C201 C210 109.0(8) .
C211 C201 C202 109.3(8) .
C200 C201 C202 111.3(8) .
C210 C201 C202 107.7(7) .
C203 C202 C207 116.8(8) .
C203 C202 C201 122.5(9) .
C207 C202 C201 120.7(9) .
C202 C203 C204 122.5(9) .
C205 C204 C203 119.8(9) .
C206 C205 C204 118.8(9) .
C206 C205 C208 121.3(9) .
C204 C205 C208 119.8(9) .
C205 C206 C207 119.6(9) .
C202 C207 C206 122.4(9) .
C209 C208 C205 177.0(10) .
C208 C209 C153 176.5(10) .
N16 C211 C212 106.1(9) .
N16 C211 C201 121.8(9) .
C212 C211 C201 132.1(10) .
C211 C212 C213 108.3(10) .
C214 C213 C212 108.1(10) .
N16 C214 C213 105.5(9) .
N16 C214 C215 123.3(9) .
C213 C214 C215 130.6(11) .
C214 C215 C169 110.9(8) .
C214 C215 C216 109.1(8) .
C169 C215 C216 112.3(8) .
C214 C215 C224 109.7(9) .
C169 C215 C224 108.4(9) .
C216 C215 C224 106.4(8) .
C221 C216 C217 115.9(9) .
C221 C216 C215 124.1(10) .
C217 C216 C215 120.0(10) .
C218 C217 C216 122.9(10) .
C217 C218 C219 120.2(10) .
C218 C219 C220 119.1(9) .
C218 C219 C222 119.2(10) .
C220 C219 C222 121.4(11) .
C221 C220 C219 119.4(10) .
C220 C221 C216 122.5(9) .
C223 C222 C219 167.6(11) .
C222 C223 C55 172.6(13) .
O1B N1B C1B 119.4(7) .
O1B N1B C5B 119.8(7) .
C1B N1B C5B 120.8(7) .
C11B N2B O2B 120.5(7) .
C11B N2B C10B 120.5(8) .
O2B N2B C10B 119.0(7) .
N1B C1B C2B 119.9(8) .
C1B C2B C3B 120.2(9) .
C4B C3B C2B 118.3(8) .
C4B C3B C6B 120.8(8) .
C2B C3B C6B 120.9(8) .
C5B C4B C3B 119.2(8) .
N1B C5B C4B 121.6(8) .
C7B C6B C3B 179.7(11) .
C6B C7B C8B 173.3(10) .
C9B C8B C12B 119.1(8) .
C9B C8B C7B 119.1(8) .
C12B C8B C7B 121.8(9) .
C8B C9B C10B 120.1(9) .
N2B C10B C9B 120.3(9) .
N2B C11B C12B 121.4(8) .
C8B C12B C11B 118.5(8) .
C1C N1C C5C 122.2(7) .
C1C N1C O1C 117.9(7) .
C5C N1C O1C 119.9(7) .
O2C N2C C10C 119.8(8) .
O2C N2C C11C 118.9(8) .
C10C N2C C11C 121.3(8) .
N1C C1C C2C 119.7(8) .
C1C C2C C3C 120.5(9) .
C4C C3C C2C 118.2(8) .
C4C C3C C6C 121.1(9) .
C2C C3C C6C 120.7(9) .
C3C C4C C5C 120.5(9) .
N1C C5C C4C 118.8(9) .
C7C C6C C3C 174.7(10) .
C6C C7C C8C 178.4(10) .
C9C C8C C12C 118.5(8) .
C9C C8C C7C 121.6(9) .
C12C C8C C7C 119.9(8) .
C8C C9C C10C 120.9(9) .
N2C C10C C9C 119.8(9) .
N2C C11C C12C 120.4(8) .
C8C C12C C11C 119.2(8) .
N1M C1M C2M 169(2) .
N1M' C1M' C2M' 167(3) .
N1N C1N C2N 176.8(14) .
N1P C1P C2P 161.2(15) .
N1Q C1Q C2Q 171.3(16) .
N1R C1R C2R 173(3) .
N1S C1S C2S 173.3(13) .
N1T C1T C2T 177.7(14) .
N1U C1U C2U 177(4) .
N1U' C1U' C2U' 165(3) .
N1V C1V C2V 178.3(16) .
N1W C1W C2W 176.9(11) .
N1X C1X C2X 170(2) .
N1X' C1X' C2X' 168(2) .
N1Y C1Y C2Y 178.9(11) .
N1H C1H C2H 159.2(17) .
N1H' C1H' C2H' 167(3) .
N1J C1J C2J 177.4(12) .
Cl2F C1F Cl3F 111.5(6) .
Cl2F C1F Cl1F 110.6(6) .
Cl3F C1F Cl1F 108.6(5) .
Cl2Z C1Z Cl3Z 112.3(9) .
Cl2Z C1Z Cl1Z 110.1(9) .
Cl3Z C1Z Cl1Z 108.4(8) .
Cl3D C1D Cl2D 109.7(10) .
Cl3D C1D Cl1D 105.3(9) .
Cl2D C1D Cl1D 109.8(10) .
N1D' C1D' C2D' 163(3) .
N1G C1G C2G 160(2) .
C1G' N1G' N1G' 166(3) 3_655
N1G' C1G' C2G' 160.5(17) .
Cl2E C1E Cl3E 114.9(19) .
Cl2E C1E Cl1E 114.1(18) .
Cl3E C1E Cl1E 112.6(17) .
N1O C1O C2O 171(3) .
N1O' C1O' C2O' 171(3) .

loop_
_geom_bond_atom_site_label_1
_geom_bond_atom_site_label_2
_geom_bond_distance
_geom_bond_site_symmetry_2
N1 C1 1.375(13) .
N1 C4 1.377(13) .
N2 C18 1.376(11) .
N2 C15 1.381(11) .
N3 C32 1.375(13) .
N3 C29 1.376(12) .
N4 C43 1.364(17) .
N4 C46 1.406(15) .
N5 C60 1.368(11) .
N5 C57 1.368(10) .
N6 C71 1.371(11) .
N6 C74 1.378(11) .
N7 C85 1.377(11) .
N7 C88 1.386(11) .
N8 C99 1.361(11) .
N8 C102 1.369(11) .
N9 C116 1.362(11) .
N9 C113 1.391(11) .
N10 C127 1.372(11) .
N10 C130 1.388(11) .
N11 C144 1.367(10) .
N11 C141 1.372(11) .
N12 C155 1.365(10) .
N12 C158 1.380(10) .
N13 C169 1.371(12) .
N13 C172 1.374(11) .
N14 C186 1.368(11) .
N14 C183 1.371(11) .
N15 C200 1.375(11) .
N15 C197 1.378(11) .
N16 C211 1.363(11) .
N16 C214 1.369(12) .
C1 C2 1.383(16) .
C1 C47 1.479(16) .
C2 C3 1.412(17) .
C3 C4 1.376(14) .
C4 C5 1.523(15) .
C5 C15 1.495(14) .
C5 C6 1.533(14) .
C5 C14 1.547(14) .
C6 C7 1.376(13) .
C6 C11 1.408(13) .
C7 C8 1.385(14) .
C8 C9 1.397(13) .
C9 C10 1.370(13) .
C9 C12 1.445(9) .
C10 C11 1.367(13) .
C12 C13 1.200(16) .
C13 C69 1.384(18) .
C15 C16 1.359(13) .
C16 C17 1.429(13) .
C17 C18 1.384(12) .
C18 C19 1.490(13) .
C19 C29 1.506(13) .
C19 C28 1.543(12) .
C19 C20 1.575(12) .
C20 C25 1.373(12) .
C20 C21 1.398(12) .
C21 C22 1.397(12) .
C22 C23 1.400(12) .
C23 C24 1.396(12) .
C23 C26 1.432(14) .
C24 C25 1.383(12) .
C26 C27 1.198(14) .
C27 C83 1.395(17) .
C29 C30 1.384(14) .
C30 C31 1.424(15) .
C31 C32 1.372(17) .
C32 C33 1.507(16) .
C33 C43 1.499(19) .
C33 C34 1.542(15) .
C33 C42 1.579(16) .
C34 C39 1.392(15) .
C34 C35 1.403(15) .
C35 C36 1.375(14) .
C36 C37 1.392(14) .
C37 C38 1.388(14) .
C37 C40 1.428(16) .
C38 C39 1.395(14) .
C40 C41 1.231(16) .
C41 C97 1.374(18) .
C43 C44 1.404(18) .
C44 C45 1.39(2) .
C45 C46 1.38(2) .
C46 C47 1.446(17) .
C47 C56 1.562(15) .
C47 C48 1.581(18) .
C48 C53 1.360(19) .
C48 C49 1.396(18) .
C49 C50 1.376(16) .
C50 C51 1.374(17) .
C51 C52 1.428(17) .
C51 C54 1.448(18) .
C52 C53 1.407(18) .
C54 C55 1.175(16) .
C55 C223 1.390(19) .
C57 C58 1.361(11) .
C57 C103 1.509(12) .
C58 C59 1.431(12) .
C59 C60 1.348(12) .
C60 C61 1.524(13) .
C61 C71 1.507(13) .
C61 C62 1.535(13) .
C61 C70 1.549(12) .
C62 C63 1.374(12) .
C62 C67 1.383(13) .
C63 C64 1.395(13) .
C64 C65 1.395(13) .
C65 C66 1.401(14) .
C65 C68 1.415(16) .
C66 C67 1.394(13) .
C68 C69 1.211(16) .
C71 C72 1.399(13) .
C72 C73 1.412(13) .
C73 C74 1.359(12) .
C74 C75 1.509(13) .
C75 C85 1.502(13) .
C75 C84 1.536(12) .
C75 C76 1.558(12) .
C76 C77 1.390(12) .
C76 C81 1.398(12) .
C77 C78 1.404(12) .
C78 C79 1.390(12) .
C79 C80 1.395(12) .
C79 C82 1.438(15) .
C80 C81 1.406(12) .
C82 C83 1.216(14) .
C85 C86 1.362(13) .
C86 C87 1.420(14) .
C87 C88 1.370(13) .
C88 C89 1.516(13) .
C89 C99 1.491(13) .
C89 C90 1.551(12) .
C89 C98 1.560(12) .
C90 C95 1.369(12) .
C90 C91 1.382(12) .
C91 C92 1.386(12) .
C92 C93 1.372(12) .
C93 C94 1.363(12) .
C93 C96 1.439(15) .
C94 C95 1.385(13) .
C96 C97 1.195(14) .
C99 C100 1.368(13) .
C100 C101 1.422(13) .
C101 C102 1.362(12) .
C102 C103 1.514(13) .
C103 C112 1.531(12) .
C103 C104 1.563(12) .
C104 C105 1.384(12) .
C104 C109 1.388(12) .
C105 C106 1.374(12) .
C106 C107 1.393(13) .
C107 C108 1.393(13) .
C107 C110 1.433(16) .
C108 C109 1.386(12) .
C110 C111 1.225(15) .
C111 C167 1.383(18) .
C113 C114 1.370(12) .
C113 C159 1.490(13) .
C114 C115 1.425(13) .
C115 C116 1.386(12) .
C116 C117 1.528(13) .
C117 C127 1.507(13) .
C117 C126 1.513(12) .
C117 C118 1.542(12) .
C118 C119 1.377(13) .
C118 C123 1.405(12) .
C119 C120 1.386(14) .
C120 C121 1.380(14) .
C121 C122 1.384(13) .
C121 C124 1.452(16) .
C122 C123 1.380(12) .
C124 C125 1.184(15) .
C125 C181 1.379(19) .
C127 C128 1.366(12) .
C128 C129 1.396(13) .
C129 C130 1.368(13) .
C130 C131 1.494(13) .
C131 C141 1.530(13) .
C131 C140 1.538(12) .
C131 C132 1.540(12) .
C132 C137 1.385(12) .
C132 C133 1.398(13) .
C133 C134 1.383(12) .
C134 C135 1.377(13) .
C135 C136 1.389(13) .
C135 C138 1.442(15) .
C136 C137 1.369(12) .
C138 C139 1.211(14) .
C139 C195 1.362(17) .
C141 C142 1.345(12) .
C142 C143 1.408(13) .
C143 C144 1.364(12) .
C144 C145 1.528(12) .
C145 C155 1.517(12) .
C145 C146 1.531(12) .
C145 C154 1.536(12) .
C146 C151 1.384(12) .
C146 C147 1.389(12) .
C147 C148 1.388(12) .
C148 C149 1.383(12) .
C149 C150 1.377(12) .
C149 C152 1.432(15) .
C150 C151 1.386(12) .
C152 C153 1.231(15) .
C153 C209 1.374(17) .
C155 C156 1.366(12) .
C156 C157 1.410(13) .
C157 C158 1.369(12) .
C158 C159 1.511(13) .
C159 C160 1.547(13) .
C159 C168 1.560(12) .
C160 C161 1.373(12) .
C160 C165 1.397(12) .
C161 C162 1.398(12) .
C162 C163 1.402(12) .
C163 C164 1.389(13) .
C163 C166 1.416(15) .
C164 C165 1.390(13) .
C166 C167 1.207(16) .
C169 C170 1.357(14) .
C169 C215 1.524(14) .
C170 C171 1.383(14) .
C171 C172 1.361(13) .
C172 C173 1.522(13) .
C173 C183 1.512(13) .
C173 C182 1.526(12) .
C173 C174 1.530(12) .
C174 C179 1.385(12) .
C174 C175 1.396(13) .
C175 C176 1.398(13) .
C176 C177 1.386(13) .
C177 C178 1.390(13) .
C177 C180 1.408(16) .
C178 C179 1.393(13) .
C180 C181 1.224(16) .
C183 C184 1.370(13) .
C184 C185 1.402(14) .
C185 C186 1.389(13) .
C186 C187 1.499(13) .
C187 C197 1.518(13) .
C187 C188 1.522(13) .
C187 C196 1.558(13) .
C188 C193 1.383(12) .
C188 C189 1.408(12) .
C189 C190 1.386(12) .
C190 C191 1.378(12) .
C191 C192 1.403(12) .
C191 C194 1.430(15) .
C192 C193 1.386(12) .
C194 C195 1.217(14) .
C197 C198 1.361(13) .
C198 C199 1.396(14) .
C199 C200 1.377(13) .
C200 C201 1.518(13) .
C201 C211 1.498(14) .
C201 C210 1.543(13) .
C201 C202 1.544(13) .
C202 C203 1.373(12) .
C202 C207 1.385(13) .
C203 C204 1.400(13) .
C204 C205 1.394(12) .
C205 C206 1.384(12) .
C205 C208 1.431(15) .
C206 C207 1.406(13) .
C208 C209 1.189(15) .
C211 C212 1.365(13) .
C212 C213 1.406(14) .
C213 C214 1.377(13) .
C214 C215 1.506(14) .
C215 C216 1.531(14) .
C215 C224 1.545(14) .
C216 C221 1.385(13) .
C216 C217 1.402(14) .
C217 C218 1.349(13) .
C218 C219 1.387(13) .
C219 C220 1.391(13) .
C219 C222 1.445(16) .
C220 C221 1.380(13) .
C222 C223 1.248(16) .
N1B O1B 1.328(8) .
N1B C1B 1.335(11) .
N1B C5B 1.344(11) .
N2B C11B 1.324(10) .
N2B O2B 1.326(8) .
N2B C10B 1.342(11) .
C1B C2B 1.370(12) .
C2B C3B 1.393(12) .
C3B C4B 1.384(12) .
C3B C6B 1.430(15) .
C4B C5B 1.356(11) .
C6B C7B 1.184(13) .
C7B C8B 1.428(15) .
C8B C9B 1.371(12) .
C8B C12B 1.378(11) .
C9B C10B 1.372(13) .
C11B C12B 1.390(12) .
N1C C1C 1.329(11) .
N1C C5C 1.333(11) .
N1C O1C 1.343(8) .
N2C O2C 1.328(9) .
N2C C10C 1.332(11) .
N2C C11C 1.334(11) .
C1C C2C 1.357(12) .
C2C C3C 1.378(12) .
C3C C4C 1.362(12) .
C3C C6C 1.426(15) .
C4C C5C 1.383(12) .
C6C C7C 1.189(14) .
C7C C8C 1.424(15) .
C8C C9C 1.364(12) .
C8C C12C 1.379(12) .
C9C C10C 1.368(12) .
C11C C12C 1.383(12) .
N1M C1M 1.130(5) .
C1M C2M 1.482(5) .
N1M' C1M' 1.131(5) .
C1M' C2M' 1.483(5) .
N1N C1N 1.131(5) .
C1N C2N 1.483(5) .
N1P C1P 1.133(5) .
C1P C2P 1.482(5) .
N1Q C1Q 1.123(3) .
C1Q C2Q 1.494(4) .
N1R C1R 1.132(5) .
C1R C2R 1.480(5) .
N1S C1S 1.126(5) .
C1S C2S 1.480(5) .
N1T C1T 1.127(5) .
C1T C2T 1.479(5) .
N1U C1U 1.129(5) .
C1U C2U 1.478(5) .
N1U' C1U' 1.132(5) .
C1U' C2U' 1.483(5) .
N1V C1V 1.130(5) .
C1V C2V 1.479(5) .
N1W C1W 1.128(4) .
C1W C2W 1.479(5) .
N1X C1X 1.135(5) .
C1X C2X 1.479(5) .
N1X' C1X' 1.128(5) .
C1X' C2X' 1.483(5) .
N1Y C1Y 1.128(4) .
C1Y C2Y 1.477(5) .
N1H C1H 1.136(5) .
C1H C2H 1.492(5) .
N1H' C1H' 1.131(5) .
C1H' C2H' 1.484(5) .
N1J C1J 1.125(5) .
C1J C2J 1.480(5) .
C1F Cl2F 1.756(9) .
C1F Cl3F 1.772(8) .
C1F Cl1F 1.791(9) .
C1Z Cl2Z 1.757(10) .
C1Z Cl3Z 1.773(10) .
C1Z Cl1Z 1.792(10) .
C1D Cl3D 1.783(10) .
C1D Cl2D 1.786(10) .
C1D Cl1D 1.789(10) .
N1D' C1D' 1.12(3) .
C1D' C2D' 1.43(3) .
N1G C1G 1.137(5) .
C1G C2G 1.488(5) .
N1G' C1G' 1.136(5) .
N1G' N1G' 1.41(3) 3_655
C1G' C2G' 1.481(5) .
C1E Cl2E 1.63(3) .
C1E Cl3E 1.73(3) .
C1E Cl1E 1.75(3) .
N1O C1O 1.131(5) .
C1O C2O 1.480(5) .
N1O' C1O' 1.07(3) .
C1O' C2O' 1.39(3) .

loop_
_geom_torsion_atom_site_label_1
_geom_torsion_atom_site_label_2
_geom_torsion_atom_site_label_3
_geom_torsion_atom_site_label_4
_geom_torsion
_geom_torsion_site_symmetry_1
C4 N1 C1 C2 0.2(14) .
C4 N1 C1 C47 179.8(12) .
N1 C1 C2 C3 -0.5(15) .
C47 C1 C2 C3 179.9(14) .
C1 C2 C3 C4 0.6(16) .
C2 C3 C4 N1 -0.5(14) .
C2 C3 C4 C5 178.5(12) .
C1 N1 C4 C3 0.2(14) .
C1 N1 C4 C5 -178.9(10) .
C3 C4 C5 C15 -108.1(14) .
N1 C4 C5 C15 70.7(12) .
C3 C4 C5 C6 126.8(13) .
N1 C4 C5 C6 -54.4(13) .
C3 C4 C5 C14 9.7(16) .
N1 C4 C5 C14 -171.5(9) .
C15 C5 C6 C7 -144.6(10) .
C4 C5 C6 C7 -20.4(14) .
C14 C5 C6 C7 96.8(11) .
C15 C5 C6 C11 40.6(12) .
C4 C5 C6 C11 164.8(9) .
C14 C5 C6 C11 -77.9(11) .
C11 C6 C7 C8 -2.4(15) .
C5 C6 C7 C8 -177.2(9) .
C6 C7 C8 C9 1.7(15) .
C7 C8 C9 C10 0.6(14) .
C7 C8 C9 C12 -179.0(9) .
C8 C9 C10 C11 -2.0(14) .
C12 C9 C10 C11 177.5(9) .
C9 C10 C11 C6 1.3(14) .
C7 C6 C11 C10 0.9(14) .
C5 C6 C11 C10 175.9(9) .
C18 N2 C15 C16 1.4(10) .
C18 N2 C15 C5 -175.7(8) .
C4 C5 C15 C16 100.8(12) .
C6 C5 C15 C16 -133.8(11) .
C14 C5 C15 C16 -16.1(14) .
C4 C5 C15 N2 -82.9(10) .
C6 C5 C15 N2 42.5(12) .
C14 C5 C15 N2 160.2(8) .
N2 C15 C16 C17 -0.2(10) .
C5 C15 C16 C17 176.6(9) .
C15 C16 C17 C18 -1.0(10) .
C15 N2 C18 C17 -2.0(9) .
C15 N2 C18 C19 176.7(8) .
C16 C17 C18 N2 1.8(9) .
C16 C17 C18 C19 -176.8(9) .
N2 C18 C19 C29 73.0(11) .
C17 C18 C19 C29 -108.6(11) .
N2 C18 C19 C28 -166.8(8) .
C17 C18 C19 C28 11.5(12) .
N2 C18 C19 C20 -50.0(11) .
C17 C18 C19 C20 128.4(10) .
C18 C19 C20 C25 143.5(8) .
C29 C19 C20 C25 18.9(12) .
C28 C19 C20 C25 -99.5(9) .
C18 C19 C20 C21 -37.1(11) .
C29 C19 C20 C21 -161.7(8) .
C28 C19 C20 C21 79.9(10) .
C25 C20 C21 C22 -1.1(12) .
C19 C20 C21 C22 179.5(8) .
C20 C21 C22 C23 -0.5(12) .
C21 C22 C23 C24 2.3(12) .
C21 C22 C23 C26 -175.8(8) .
C22 C23 C24 C25 -2.5(12) .
C26 C23 C24 C25 175.6(8) .
C21 C20 C25 C24 0.9(13) .
C19 C20 C25 C24 -179.7(8) .
C23 C24 C25 C20 0.9(13) .
C32 N3 C29 C30 0.1(10) .
C32 N3 C29 C19 -174.7(8) .
C18 C19 C29 N3 -60.5(11) .
C28 C19 C29 N3 -179.8(7) .
C20 C19 C29 N3 62.9(11) .
C18 C19 C29 C30 126.2(11) .
C28 C19 C29 C30 6.8(13) .
C20 C19 C29 C30 -110.5(11) .
N3 C29 C30 C31 0.2(10) .
C19 C29 C30 C31 174.3(9) .
C29 C30 C31 C32 -0.5(12) .
C30 C31 C32 N3 0.5(12) .
C30 C31 C32 C33 -178.4(11) .
C29 N3 C32 C31 -0.4(11) .
C29 N3 C32 C33 178.6(9) .
C31 C32 C33 C43 -113.4(15) .
N3 C32 C33 C43 67.8(13) .
C31 C32 C33 C34 122.8(13) .
N3 C32 C33 C34 -56.0(15) .
C31 C32 C33 C42 8.2(17) .
N3 C32 C33 C42 -170.6(9) .
C43 C33 C34 C39 32.4(14) .
C32 C33 C34 C39 156.5(11) .
C42 C33 C34 C39 -87.0(14) .
C43 C33 C34 C35 -149.2(11) .
C32 C33 C34 C35 -25.2(15) .
C42 C33 C34 C35 91.4(12) .
C39 C34 C35 C36 -2.5(15) .
C33 C34 C35 C36 179.1(10) .
C34 C35 C36 C37 0.4(16) .
C35 C36 C37 C38 1.6(15) .
C35 C36 C37 C40 -177.5(9) .
C36 C37 C38 C39 -1.4(15) .
C40 C37 C38 C39 177.6(9) .
C35 C34 C39 C38 2.7(16) .
C33 C34 C39 C38 -179.0(10) .
C37 C38 C39 C34 -0.7(16) .
C46 N4 C43 C44 1.2(13) .
C46 N4 C43 C33 -174.9(9) .
C32 C33 C43 N4 -75.2(13) .
C34 C33 C43 N4 48.0(14) .
C42 C33 C43 N4 164.3(10) .
C32 C33 C43 C44 109.7(14) .
C34 C33 C43 C44 -127.1(13) .
C42 C33 C43 C44 -10.8(16) .
N4 C43 C44 C45 -0.2(15) .
C33 C43 C44 C45 175.4(12) .
C43 C44 C45 C46 -0.8(18) .
C44 C45 C46 N4 1.5(16) .
C44 C45 C46 C47 -170.8(13) .
C43 N4 C46 C45 -1.7(13) .
C43 N4 C46 C47 171.7(10) .
C45 C46 C47 C1 -123.8(15) .
N4 C46 C47 C1 65.2(14) .
C45 C46 C47 C56 -1.3(19) .
N4 C46 C47 C56 -172.4(10) .
C45 C46 C47 C48 112.5(16) .
N4 C46 C47 C48 -58.6(14) .
N1 C1 C47 C46 -61.4(17) .
C2 C1 C47 C46 118.1(16) .
N1 C1 C47 C56 175.6(13) .
C2 C1 C47 C56 -5(2) .
N1 C1 C47 C48 60.7(17) .
C2 C1 C47 C48 -119.7(15) .
C46 C47 C48 C53 146.0(13) .
C1 C47 C48 C53 20.2(17) .
C56 C47 C48 C53 -97.0(15) .
C46 C47 C48 C49 -34.8(14) .
C1 C47 C48 C49 -160.6(11) .
C56 C47 C48 C49 82.2(15) .
C53 C48 C49 C50 -6.0(18) .
C47 C48 C49 C50 174.7(10) .
C48 C49 C50 C51 0.9(18) .
C49 C50 C51 C52 4.2(17) .
C49 C50 C51 C54 -170.2(10) .
C50 C51 C52 C53 -4.0(15) .
C54 C51 C52 C53 170.3(10) .
C49 C48 C53 C52 6.2(19) .
C47 C48 C53 C52 -174.6(9) .
C51 C52 C53 C48 -1.3(17) .
C50 C51 C54 C55 39(5) .
C52 C51 C54 C55 -136(5) .
C60 N5 C57 C58 -1.0(9) .
C60 N5 C57 C103 171.6(7) .
N5 C57 C58 C59 0.6(9) .
C103 C57 C58 C59 -171.2(8) .
C57 C58 C59 C60 0.1(10) .
C58 C59 C60 N5 -0.7(9) .
C58 C59 C60 C61 177.5(8) .
C57 N5 C60 C59 1.1(9) .
C57 N5 C60 C61 -177.3(7) .
C59 C60 C61 C71 114.8(10) .
N5 C60 C61 C71 -67.1(10) .
C59 C60 C61 C62 -122.5(10) .
N5 C60 C61 C62 55.5(11) .
C59 C60 C61 C70 -4.5(13) .
N5 C60 C61 C70 173.6(8) .
C71 C61 C62 C63 146.0(8) .
C60 C61 C62 C63 22.0(11) .
C70 C61 C62 C63 -96.8(9) .
C71 C61 C62 C67 -37.1(11) .
C60 C61 C62 C67 -161.1(8) .
C70 C61 C62 C67 80.1(10) .
C67 C62 C63 C64 3.1(13) .
C61 C62 C63 C64 -179.9(8) .
C62 C63 C64 C65 -0.8(13) .
C63 C64 C65 C66 -0.7(13) .
C63 C64 C65 C68 177.8(9) .
C64 C65 C66 C67 0.0(13) .
C68 C65 C66 C67 -178.6(8) .
C63 C62 C67 C66 -3.9(13) .
C61 C62 C67 C66 179.0(8) .
C65 C66 C67 C62 2.4(13) .
C74 N6 C71 C72 -1.4(10) .
C74 N6 C71 C61 174.2(8) .
C60 C61 C71 N6 80.6(10) .
C62 C61 C71 N6 -43.8(11) .
C70 C61 C71 N6 -160.2(8) .
C60 C61 C71 C72 -105.1(11) .
C62 C61 C71 C72 130.5(10) .
C70 C61 C71 C72 14.1(13) .
N6 C71 C72 C73 0.4(10) .
C61 C71 C72 C73 -174.6(9) .
C71 C72 C73 C74 0.6(11) .
C72 C73 C74 N6 -1.4(10) .
C72 C73 C74 C75 179.7(9) .
C71 N6 C74 C73 1.8(10) .
C71 N6 C74 C75 -179.2(8) .
C73 C74 C75 C85 110.3(11) .
N6 C74 C75 C85 -68.5(10) .
C73 C74 C75 C84 -10.5(13) .
N6 C74 C75 C84 170.8(8) .
C73 C74 C75 C76 -126.4(10) .
N6 C74 C75 C76 54.9(11) .
C85 C75 C76 C77 154.4(8) .
C74 C75 C76 C77 29.6(11) .
C84 C75 C76 C77 -87.5(10) .
C85 C75 C76 C81 -29.7(11) .
C74 C75 C76 C81 -154.5(8) .
C84 C75 C76 C81 88.4(10) .
C81 C76 C77 C78 3.1(13) .
C75 C76 C77 C78 179.1(8) .
C76 C77 C78 C79 0.4(13) .
C77 C78 C79 C80 -3.4(12) .
C77 C78 C79 C82 175.8(8) .
C78 C79 C80 C81 2.7(12) .
C82 C79 C80 C81 -176.5(8) .
C77 C76 C81 C80 -3.8(13) .
C75 C76 C81 C80 -179.8(8) .
C79 C80 C81 C76 0.9(13) .
C88 N7 C85 C86 -2.1(9) .
C88 N7 C85 C75 176.5(7) .
C74 C75 C85 C86 -116.2(10) .
C84 C75 C85 C86 3.6(13) .
C76 C75 C85 C86 119.7(10) .
C74 C75 C85 N7 65.5(10) .
C84 C75 C85 N7 -174.6(7) .
C76 C75 C85 N7 -58.6(11) .
N7 C85 C86 C87 2.1(10) .
C75 C85 C86 C87 -176.4(9) .
C85 C86 C87 C88 -1.4(11) .
C86 C87 C88 N7 0.1(10) .
C86 C87 C88 C89 178.2(9) .
C85 N7 C88 C87 1.3(9) .
C85 N7 C88 C89 -177.1(7) .
C87 C88 C89 C99 110.3(11) .
N7 C88 C89 C99 -71.9(10) .
C87 C88 C89 C90 -125.7(10) .
N7 C88 C89 C90 52.1(11) .
C87 C88 C89 C98 -9.9(13) .
N7 C88 C89 C98 168.0(7) .
C99 C89 C90 C95 -37.3(11) .
C88 C89 C90 C95 -161.7(8) .
C98 C89 C90 C95 82.1(10) .
C99 C89 C90 C91 144.5(8) .
C88 C89 C90 C91 20.1(11) .
C98 C89 C90 C91 -96.1(10) .
C95 C90 C91 C92 1.6(12) .
C89 C90 C91 C92 179.9(8) .
C90 C91 C92 C93 -0.7(13) .
C91 C92 C93 C94 -1.4(13) .
C91 C92 C93 C96 178.7(8) .
C92 C93 C94 C95 2.4(13) .
C96 C93 C94 C95 -177.6(8) .
C91 C90 C95 C94 -0.6(13) .
C89 C90 C95 C94 -178.9(8) .
C93 C94 C95 C90 -1.5(14) .
C102 N8 C99 C100 -0.6(10) .
C102 N8 C99 C89 -180.0(8) .
C88 C89 C99 N8 80.7(10) .
C90 C89 C99 N8 -43.3(12) .
C98 C89 C99 N8 -160.8(8) .
C88 C89 C99 C100 -98.5(12) .
C90 C89 C99 C100 137.5(10) .
C98 C89 C99 C100 20.1(14) .
N8 C99 C100 C101 0.0(11) .
C89 C99 C100 C101 179.3(9) .
C99 C100 C101 C102 0.6(11) .
C100 C101 C102 N8 -1.0(10) .
C100 C101 C102 C103 -179.9(9) .
C99 N8 C102 C101 1.0(10) .
C99 N8 C102 C103 -180.0(8) .
C58 C57 C103 C102 -127.6(9) .
N5 C57 C103 C102 61.7(10) .
C58 C57 C103 C112 -7.8(12) .
N5 C57 C103 C112 -178.4(7) .
C58 C57 C103 C104 106.6(10) .
N5 C57 C103 C104 -64.0(10) .
C101 C102 C103 C57 105.8(10) .
N8 C102 C103 C57 -72.9(10) .
C101 C102 C103 C112 -14.0(12) .
N8 C102 C103 C112 167.3(8) .
C101 C102 C103 C104 -131.2(9) .
N8 C102 C103 C104 50.1(11) .
C57 C103 C104 C105 161.5(8) .
C102 C103 C104 C105 36.6(11) .
C112 C103 C104 C105 -82.3(10) .
C57 C103 C104 C109 -24.3(10) .
C102 C103 C104 C109 -149.2(8) .
C112 C103 C104 C109 91.9(9) .
C109 C104 C105 C106 0.5(13) .
C103 C104 C105 C106 174.8(8) .
C104 C105 C106 C107 0.4(14) .
C105 C106 C107 C108 -0.5(14) .
C105 C106 C107 C110 -177.9(9) .
C106 C107 C108 C109 -0.3(13) .
C110 C107 C108 C109 177.3(8) .
C107 C108 C109 C104 1.2(13) .
C105 C104 C109 C108 -1.3(12) .
C103 C104 C109 C108 -175.8(8) .
C116 N9 C113 C114 -1.4(9) .
C116 N9 C113 C159 173.7(7) .
N9 C113 C114 C115 0.5(9) .
C159 C113 C114 C115 -173.8(9) .
C113 C114 C115 C116 0.6(10) .
C113 N9 C116 C115 1.8(9) .
C113 N9 C116 C117 -179.0(7) .
C114 C115 C116 N9 -1.4(10) .
C114 C115 C116 C117 179.4(8) .
N9 C116 C117 C127 -76.1(10) .
C115 C116 C117 C127 102.9(11) .
N9 C116 C117 C126 162.9(8) .
C115 C116 C117 C126 -18.1(13) .
N9 C116 C117 C118 44.6(11) .
C115 C116 C117 C118 -136.3(9) .
C127 C117 C118 C119 -29.2(11) .
C126 C117 C118 C119 90.7(10) .
C116 C117 C118 C119 -150.2(9) .
C127 C117 C118 C123 153.6(8) .
C126 C117 C118 C123 -86.4(10) .
C116 C117 C118 C123 32.7(11) .
C123 C118 C119 C120 -3.0(14) .
C117 C118 C119 C120 179.7(9) .
C118 C119 C120 C121 2.3(17) .
C119 C120 C121 C122 -0.5(16) .
C119 C120 C121 C124 178.9(10) .
C120 C121 C122 C123 -0.5(15) .
C124 C121 C122 C123 -179.9(9) .
C121 C122 C123 C118 -0.2(14) .
C119 C118 C123 C122 2.0(13) .
C117 C118 C123 C122 179.2(8) .
C130 N10 C127 C128 -0.7(9) .
C130 N10 C127 C117 173.9(7) .
C126 C117 C127 C128 4.3(13) .
C116 C117 C127 C128 -115.7(10) .
C118 C117 C127 C128 122.4(10) .
C126 C117 C127 N10 -168.9(7) .
C116 C117 C127 N10 71.1(10) .
C118 C117 C127 N10 -50.8(10) .
N10 C127 C128 C129 0.6(10) .
C117 C127 C128 C129 -173.5(8) .
C127 C128 C129 C130 -0.4(11) .
C128 C129 C130 N10 0.0(10) .
C128 C129 C130 C131 174.4(9) .
C127 N10 C130 C129 0.5(9) .
C127 N10 C130 C131 -174.6(8) .
C129 C130 C131 C141 125.9(10) .
N10 C130 C131 C141 -60.5(10) .
C129 C130 C131 C140 6.4(13) .
N10 C130 C131 C140 180.0(8) .
C129 C130 C131 C132 -109.9(11) .
N10 C130 C131 C132 63.7(10) .
C130 C131 C132 C137 -153.5(8) .
C141 C131 C132 C137 -29.5(11) .
C140 C131 C132 C137 88.9(10) .
C130 C131 C132 C133 30.7(11) .
C141 C131 C132 C133 154.7(8) .
C140 C131 C132 C133 -86.9(10) .
C137 C132 C133 C134 2.0(12) .
C131 C132 C133 C134 178.0(8) .
C132 C133 C134 C135 0.8(13) .
C133 C134 C135 C136 -3.4(13) .
C133 C134 C135 C138 175.5(8) .
C134 C135 C136 C137 3.1(13) .
C138 C135 C136 C137 -175.8(8) .
C135 C136 C137 C132 -0.3(13) .
C133 C132 C137 C136 -2.2(12) .
C131 C132 C137 C136 -178.2(8) .
C144 N11 C141 C142 -0.6(10) .
C144 N11 C141 C131 175.6(8) .
C130 C131 C141 C142 -114.1(11) .
C140 C131 C141 C142 5.6(13) .
C132 C131 C141 C142 122.8(10) .
C130 C131 C141 N11 70.8(10) .
C140 C131 C141 N11 -169.5(8) .
C132 C131 C141 N11 -52.3(11) .
N11 C141 C142 C143 0.4(10) .
C131 C141 C142 C143 -175.4(9) .
C141 C142 C143 C144 -0.1(11) .
C142 C143 C144 N11 -0.3(10) .
C142 C143 C144 C145 179.0(9) .
C141 N11 C144 C143 0.6(10) .
C141 N11 C144 C145 -178.8(8) .
C143 C144 C145 C155 102.7(11) .
N11 C144 C145 C155 -78.0(10) .
C143 C144 C145 C146 -132.3(10) .
N11 C144 C145 C146 47.0(11) .
C143 C144 C145 C154 -16.9(13) .
N11 C144 C145 C154 162.4(8) .
C155 C145 C146 C151 -27.4(11) .
C144 C145 C146 C151 -151.9(8) .
C154 C145 C146 C151 90.9(10) .
C155 C145 C146 C147 157.1(8) .
C144 C145 C146 C147 32.6(10) .
C154 C145 C146 C147 -84.6(9) .
C151 C146 C147 C148 2.1(13) .
C145 C146 C147 C148 177.9(8) .
C146 C147 C148 C149 -1.1(13) .
C147 C148 C149 C150 -0.4(13) .
C147 C148 C149 C152 -179.5(8) .
C148 C149 C150 C151 0.7(13) .
C152 C149 C150 C151 179.8(8) .
C147 C146 C151 C150 -1.8(12) .
C145 C146 C151 C150 -177.4(8) .
C149 C150 C151 C146 0.4(13) .
C158 N12 C155 C156 -1.1(9) .
C158 N12 C155 C145 -179.0(7) .
C144 C145 C155 N12 71.9(10) .
C146 C145 C155 N12 -52.1(10) .
C154 C145 C155 N12 -168.5(8) .
C144 C145 C155 C156 -105.4(10) .
C146 C145 C155 C156 130.6(9) .
C154 C145 C155 C156 14.1(12) .
N12 C155 C156 C157 -0.1(10) .
C145 C155 C156 C157 177.6(8) .
C155 C156 C157 C158 1.3(10) .
C156 C157 C158 N12 -1.9(10) .
C156 C157 C158 C159 177.0(9) .
C155 N12 C158 C157 1.9(9) .
C155 N12 C158 C159 -177.1(8) .
C114 C113 C159 C158 -115.7(10) .
N9 C113 C159 C158 70.7(10) .
C114 C113 C159 C160 120.1(10) .
N9 C113 C159 C160 -53.5(10) .
C114 C113 C159 C168 3.6(13) .
N9 C113 C159 C168 -170.0(7) .
C157 C158 C159 C113 114.7(11) .
N12 C158 C159 C113 -66.5(10) .
C157 C158 C159 C160 -121.2(10) .
N12 C158 C159 C160 57.6(10) .
C157 C158 C159 C168 -4.4(13) .
N12 C158 C159 C168 174.3(8) .
C113 C159 C160 C161 154.7(8) .
C158 C159 C160 C161 28.9(11) .
C168 C159 C160 C161 -88.3(10) .
C113 C159 C160 C165 -29.9(11) .
C158 C159 C160 C165 -155.8(8) .
C168 C159 C160 C165 87.0(10) .
C165 C160 C161 C162 1.8(13) .
C159 C160 C161 C162 177.2(8) .
C160 C161 C162 C163 0.9(12) .
C161 C162 C163 C164 -2.5(12) .
C161 C162 C163 C166 178.9(8) .
C162 C163 C164 C165 1.4(13) .
C166 C163 C164 C165 -179.9(8) .
C163 C164 C165 C160 1.3(13) .
C161 C160 C165 C164 -2.9(12) .
C159 C160 C165 C164 -178.4(8) .
C172 N13 C169 C170 0.3(10) .
C172 N13 C169 C215 -179.1(8) .
N13 C169 C170 C171 -0.6(12) .
C215 C169 C170 C171 178.7(10) .
C169 C170 C171 C172 0.8(12) .
C170 C171 C172 N13 -0.6(11) .
C170 C171 C172 C173 -179.5(9) .
C169 N13 C172 C171 0.2(10) .
C169 N13 C172 C173 179.2(8) .
C171 C172 C173 C183 -108.4(11) .
N13 C172 C173 C183 72.8(10) .
C171 C172 C173 C182 10.5(13) .
N13 C172 C173 C182 -168.3(8) .
C171 C172 C173 C174 128.8(10) .
N13 C172 C173 C174 -50.0(11) .
C183 C173 C174 C179 -144.5(9) .
C172 C173 C174 C179 -21.0(12) .
C182 C173 C174 C179 97.7(11) .
C183 C173 C174 C175 39.6(11) .
C172 C173 C174 C175 163.1(8) .
C182 C173 C174 C175 -78.2(11) .
C179 C174 C175 C176 1.7(13) .
C173 C174 C175 C176 177.8(8) .
C174 C175 C176 C177 -0.2(14) .
C175 C176 C177 C178 -0.3(14) .
C175 C176 C177 C180 177.5(9) .
C176 C177 C178 C179 -0.6(15) .
C180 C177 C178 C179 -178.5(10) .
C175 C174 C179 C178 -2.7(14) .
C173 C174 C179 C178 -178.7(9) .
C177 C178 C179 C174 2.2(15) .
C186 N14 C183 C184 0.8(10) .
C186 N14 C183 C173 -177.4(8) .
C172 C173 C183 C184 107.2(12) .
C182 C173 C183 C184 -11.3(14) .
C174 C173 C183 C184 -128.2(11) .
C172 C173 C183 N14 -75.1(10) .
C182 C173 C183 N14 166.4(8) .
C174 C173 C183 N14 49.5(12) .
N14 C183 C184 C185 -0.1(11) .
C173 C183 C184 C185 177.9(10) .
C183 C184 C185 C186 -0.7(12) .
C183 N14 C186 C185 -1.2(10) .
C183 N14 C186 C187 175.4(8) .
C184 C185 C186 N14 1.1(11) .
C184 C185 C186 C187 -175.1(10) .
N14 C186 C187 C197 71.1(11) .
C185 C186 C187 C197 -113.2(11) .
N14 C186 C187 C188 -52.8(11) .
C185 C186 C187 C188 122.9(10) .
N14 C186 C187 C196 -170.3(8) .
C185 C186 C187 C196 5.4(14) .
C186 C187 C188 C193 -34.5(11) .
C197 C187 C188 C193 -159.4(8) .
C196 C187 C188 C193 83.7(10) .
C186 C187 C188 C189 151.5(8) .
C197 C187 C188 C189 26.6(11) .
C196 C187 C188 C189 -90.3(10) .
C193 C188 C189 C190 3.9(13) .
C187 C188 C189 C190 178.2(8) .
C188 C189 C190 C191 -0.4(13) .
C189 C190 C191 C192 -2.7(13) .
C189 C190 C191 C194 173.3(8) .
C190 C191 C192 C193 2.3(12) .
C194 C191 C192 C193 -173.6(8) .
C189 C188 C193 C192 -4.5(13) .
C187 C188 C193 C192 -178.7(8) .
C191 C192 C193 C188 1.5(13) .
C200 N15 C197 C198 3.0(10) .
C200 N15 C197 C187 -172.3(8) .
C186 C187 C197 C198 121.4(11) .
C188 C187 C197 C198 -114.5(11) .
C196 C187 C197 C198 2.3(14) .
C186 C187 C197 N15 -64.8(10) .
C188 C187 C197 N15 59.3(11) .
C196 C187 C197 N15 176.1(8) .
N15 C197 C198 C199 -2.1(11) .
C187 C197 C198 C199 172.5(10) .
C197 C198 C199 C200 0.5(12) .
C197 N15 C200 C199 -2.7(10) .
C197 N15 C200 C201 178.8(8) .
C198 C199 C200 N15 1.3(11) .
C198 C199 C200 C201 179.7(10) .
N15 C200 C201 C211 68.1(11) .
C199 C200 C201 C211 -110.0(12) .
N15 C200 C201 C210 -172.3(8) .
C199 C200 C201 C210 9.6(14) .
N15 C200 C201 C202 -53.7(11) .
C199 C200 C201 C202 128.2(11) .
C211 C201 C202 C203 -140.7(9) .
C200 C201 C202 C203 -18.1(12) .
C210 C201 C202 C203 101.3(10) .
C211 C201 C202 C207 41.2(11) .
C200 C201 C202 C207 163.8(8) .
C210 C201 C202 C207 -76.7(11) .
C207 C202 C203 C204 -2.7(13) .
C201 C202 C203 C204 179.2(8) .
C202 C203 C204 C205 0.6(13) .
C203 C204 C205 C206 1.4(12) .
C203 C204 C205 C208 -177.0(8) .
C204 C205 C206 C207 -1.3(13) .
C208 C205 C206 C207 177.0(8) .
C203 C202 C207 C206 2.8(13) .
C201 C202 C207 C206 -179.0(8) .
C205 C206 C207 C202 -0.8(13) .
C214 N16 C211 C212 1.8(10) .
C214 N16 C211 C201 -177.0(8) .
C200 C201 C211 N16 -75.5(10) .
C210 C201 C211 N16 164.8(8) .
C202 C201 C211 N16 47.4(11) .
C200 C201 C211 C212 106.0(11) .
C210 C201 C211 C212 -13.7(13) .
C202 C201 C211 C212 -131.1(10) .
N16 C211 C212 C213 -1.6(10) .
C201 C211 C212 C213 177.1(9) .
C211 C212 C213 C214 0.8(11) .
C211 N16 C214 C213 -1.3(10) .
C211 N16 C214 C215 171.2(8) .
C212 C213 C214 N16 0.3(10) .
C212 C213 C214 C215 -171.5(9) .
N16 C214 C215 C169 71.4(11) .
C213 C214 C215 C169 -118.1(11) .
N16 C214 C215 C216 -52.8(12) .
C213 C214 C215 C216 117.7(11) .
N16 C214 C215 C224 -169.0(8) .
C213 C214 C215 C224 1.6(14) .
C170 C169 C215 C214 114.4(12) .
N13 C169 C215 C214 -66.4(11) .
C170 C169 C215 C216 -123.3(11) .
N13 C169 C215 C216 55.9(12) .
C170 C169 C215 C224 -6.0(15) .
N13 C169 C215 C224 173.2(9) .
C214 C215 C216 C221 146.3(9) .
C169 C215 C216 C221 22.9(13) .
C224 C215 C216 C221 -95.5(11) .
C214 C215 C216 C217 -36.0(12) .
C169 C215 C216 C217 -159.3(9) .
C224 C215 C216 C217 82.3(11) .
C221 C216 C217 C218 -2.1(14) .
C215 C216 C217 C218 180.0(9) .
C216 C217 C218 C219 -0.6(15) .
C217 C218 C219 C220 2.0(14) .
C217 C218 C219 C222 -171.8(9) .
C218 C219 C220 C221 -0.7(13) .
C222 C219 C220 C221 173.0(8) .
C219 C220 C221 C216 -2.2(13) .
C217 C216 C221 C220 3.5(13) .
C215 C216 C221 C220 -178.6(8) .
C218 C219 C222 C223 39(5) .
C220 C219 C222 C223 -135(5) .
O1B N1B C1B C2B 176.8(8) .
C5B N1B C1B C2B -2.3(13) .
N1B C1B C2B C3B 1.2(14) .
C1B C2B C3B C4B -0.5(14) .
C1B C2B C3B C6B 179.1(9) .
C2B C3B C4B C5B 0.9(13) .
C6B C3B C4B C5B -178.7(8) .
O1B N1B C5B C4B -176.3(7) .
C1B N1B C5B C4B 2.7(12) .
C3B C4B C5B N1B -2.0(13) .
C12B C8B C9B C10B 0.2(15) .
C7B C8B C9B C10B -179.3(10) .
C11B N2B C10B C9B 0.7(14) .
O2B N2B C10B C9B 179.0(9) .
C8B C9B C10B N2B -0.5(16) .
O2B N2B C11B C12B -178.7(7) .
C10B N2B C11B C12B -0.4(13) .
C9B C8B C12B C11B 0.1(13) .
C7B C8B C12B C11B 179.5(8) .
N2B C11B C12B C8B 0.1(13) .
C5C N1C C1C C2C -1.0(13) .
O1C N1C C1C C2C 178.4(7) .
N1C C1C C2C C3C -0.9(13) .
C1C C2C C3C C4C 1.5(13) .
C1C C2C C3C C6C -177.9(8) .
C2C C3C C4C C5C -0.2(14) .
C6C C3C C4C C5C 179.1(8) .
C1C N1C C5C C4C 2.2(13) .
O1C N1C C5C C4C -177.1(7) .
C3C C4C C5C N1C -1.6(14) .
C12C C8C C9C C10C 0.5(14) .
C7C C8C C9C C10C -178.4(9) .
O2C N2C C10C C9C -178.8(8) .
C11C N2C C10C C9C 1.5(13) .
C8C C9C C10C N2C -1.5(14) .
O2C N2C C11C C12C 179.8(8) .
C10C N2C C11C C12C -0.5(13) .
C9C C8C C12C C11C 0.5(13) .
C7C C8C C12C C11C 179.4(8) .
N2C C11C C12C C8C -0.5(13) .
N1G' N1G' C1G' C2G' -71(13) 3_655
